data_7100928
loop_
_publ_author_name
'Kanji Takaoka'
'Masaki Kawano'
'Tomoji Ozeki'
'Makoto Fujita'

_publ_section_title
;
Crystallographic Observation of a Solution-like Olefin
Photodimerization Reaction That Takes Place within the Void
of a Self-Assembled Host
;
_journal_name_full 'Chemical Communications'
_journal_paper_doi 10.1039/b600812g
_journal_year 2006
_chemical_formula_sum 'C130.5 H155 N41 O53.5 Pd6'
_chemical_formula_weight 3792.35
_space_group_IT_number 2
_symmetry_cell_setting triclinic
_symmetry_space_group_name_Hall '-P 1'
_symmetry_space_group_name_H-M 'P -1'
_cell_angle_alpha 97.028(11)
_cell_angle_beta 96.869(11)
_cell_angle_gamma 102.157(11)
_cell_formula_units_Z 4
_cell_length_a 25.816(19)
_cell_length_b 26.026(19)
_cell_length_c 31.71(2)
_cell_measurement_temperature 240(2)
_cell_volume 20436(26)
_diffrn_ambient_temperature 240(2)
_exptl_crystal_density_diffrn 1.233
_cod_original_formula_sum 'C130.50 H155 N41 O53.50 Pd6'
_cod_database_code 7100928

loop_
_symmetry_equiv_pos_as_xyz
'x, y, z'
'-x, -y, -z'

loop_
_atom_site_label
_atom_site_type_symbol
_atom_site_fract_x
_atom_site_fract_y
_atom_site_fract_z
_atom_site_U_iso_or_equiv
_atom_site_adp_type
_atom_site_occupancy
_atom_site_symmetry_multiplicity
_atom_site_calc_flag
_atom_site_refinement_flags
_atom_site_disorder_assembly
_atom_site_disorder_group
Pd1X Pd 0.25060(5) 0.27847(5) 0.82159(4) 0.0631(4) Uani 1 1 d . . .
Pd2X Pd 0.53255(5) -0.04996(5) 0.68622(5) 0.0721(4) Uani 1 1 d . . .
Pd3X Pd 0.46238(7) 0.33747(6) 0.47444(5) 0.0912(5) Uani 1 1 d . . .
Pd4X Pd 0.71403(5) 0.30265(5) 1.03707(4) 0.0615(4) Uani 1 1 d . . .
Pd5X Pd 0.65526(5) 0.68078(4) 0.81907(4) 0.0579(3) Uani 1 1 d . . .
Pd6X Pd 0.93048(6) 0.34043(5) 0.68309(5) 0.0788(4) Uani 1 1 d . . .
N20H N 0.6175(5) 0.6206(4) 0.8482(4) 0.054(3) Uani 1 1 d . . .
N21H N 0.5111(5) 0.3913(4) 0.9219(4) 0.064(4) Uani 1 1 d . . .
N22H N 0.4974(5) 0.4591(4) 0.8835(4) 0.056(3) Uani 1 1 d . . .
N23H N 0.5830(5) 0.4646(4) 0.9236(4) 0.061(3) Uani 1 1 d . . .
N24H N 0.6635(5) 0.3417(5) 1.0081(4) 0.070(4) Uani 1 1 d . . .
N25H N 0.3228(5) 0.3245(5) 0.8486(4) 0.066(4) Uani 1 1 d . . .
N40H N 0.5246(7) 0.3713(6) 0.5198(5) 0.091(5) Uani 1 1 d . . .
N41H N 0.7343(6) 0.4870(6) 0.6844(4) 0.083(4) Uani 1 1 d . . .
N42H N 0.6435(6) 0.4796(5) 0.6512(5) 0.086(4) Uani 1 1 d . . .
N43H N 0.6981(8) 0.4242(6) 0.6225(5) 0.101(5) Uani 1 1 d . . .
N44H N 0.8714(5) 0.3793(5) 0.6689(5) 0.069(4) Uani 1 1 d . . .
N45H N 0.6668(6) 0.6243(5) 0.7725(4) 0.066(4) Uani 1 1 d . . .
N60H N 0.5854(5) 0.0141(5) 0.7212(4) 0.065(4) Uani 1 1 d . . .
N61H N 0.7659(5) 0.2409(5) 0.8287(4) 0.061(3) Uani 1 1 d . . .
N62H N 0.6903(5) 0.1696(5) 0.8293(4) 0.061(3) Uani 1 1 d . . .
N63H N 0.7297(5) 0.1787(5) 0.7651(4) 0.059(3) Uani 1 1 d . . .
N64H N 0.8802(5) 0.3010(5) 0.7199(4) 0.066(4) Uani 1 1 d . . .
N65H N 0.7217(5) 0.2697(5) 0.9774(3) 0.057(3) Uani 1 1 d . . .
N80H N 0.4375(7) 0.2869(6) 0.5149(4) 0.087(5) Uani 1 1 d . . .
N81H N 0.3892(6) 0.1481(5) 0.6848(4) 0.074(4) Uani 1 1 d . . .
N82H N 0.3779(6) 0.2190(6) 0.6450(4) 0.082(4) Uani 1 1 d . . .
N83H N 0.4252(5) 0.1571(6) 0.6199(4) 0.074(4) Uani 1 1 d . . .
N84H N 0.4874(5) 0.0018(5) 0.6705(4) 0.068(4) Uani 1 1 d . . .
N85H N 0.2865(5) 0.2498(5) 0.7735(4) 0.063(3) Uani 1 1 d . . .
C20H C 0.5657(6) 0.5994(6) 0.8371(5) 0.056(4) Uiso 1 1 d . . .
H100 H 0.5452 0.6133 0.8168 0.067 Uiso 1 1 calc R . .
C21H C 0.5418(7) 0.5568(6) 0.8553(5) 0.065(4) Uiso 1 1 d . . .
H101 H 0.5043 0.5442 0.8496 0.078 Uiso 1 1 calc R . .
C22H C 0.5717(6) 0.5328(5) 0.8815(4) 0.051(4) Uiso 1 1 d . . .
C23H C 0.6252(6) 0.5556(6) 0.8938(5) 0.060(4) Uiso 1 1 d . . .
H103 H 0.6464 0.5415 0.9136 0.072 Uiso 1 1 calc R . .
C24H C 0.6472(7) 0.5999(6) 0.8762(5) 0.062(4) Uiso 1 1 d . . .
H104 H 0.6839 0.6157 0.8841 0.074 Uiso 1 1 calc R . .
C25H C 0.5504(6) 0.4836(6) 0.8982(5) 0.056(4) Uiso 1 1 d . . .
C26H C 0.5607(7) 0.4187(7) 0.9340(5) 0.062(4) Uiso 1 1 d . . .
C27H C 0.4802(6) 0.4137(6) 0.8967(5) 0.052(4) Uiso 1 1 d . . .
C28H C 0.6829(7) 0.3909(7) 0.9952(5) 0.072(5) Uiso 1 1 d . . .
H110 H 0.7195 0.4070 1.0033 0.086 Uiso 1 1 calc R . .
C29H C 0.6519(6) 0.4166(6) 0.9717(5) 0.060(4) Uiso 1 1 d . . .
H111 H 0.6664 0.4484 0.9620 0.073 Uiso 1 1 calc R . .
C30H C 0.5960(6) 0.3924(6) 0.9627(4) 0.052(4) Uiso 1 1 d . . .
C31H C 0.5757(7) 0.3461(6) 0.9748(5) 0.067(4) Uiso 1 1 d . . .
H113 H 0.5389 0.3302 0.9680 0.080 Uiso 1 1 calc R . .
C32H C 0.6107(7) 0.3220(6) 0.9977(5) 0.063(4) Uiso 1 1 d . . .
H114 H 0.5962 0.2895 1.0066 0.075 Uiso 1 1 calc R . .
C33H C 0.3554(7) 0.3072(7) 0.8759(5) 0.071(5) Uiso 1 1 d . . .
H109 H 0.3427 0.2750 0.8859 0.086 Uiso 1 1 calc R . .
C34H C 0.4055(7) 0.3339(6) 0.8898(5) 0.067(4) Uiso 1 1 d . . .
H108 H 0.4280 0.3179 0.9067 0.081 Uiso 1 1 calc R . .
C35H C 0.4267(6) 0.3852(6) 0.8803(5) 0.053(4) Uiso 1 1 d . . .
C36H C 0.3915(7) 0.4030(7) 0.8541(5) 0.073(5) Uiso 1 1 d . . .
H106 H 0.4026 0.4366 0.8459 0.088 Uiso 1 1 calc R . .
C37H C 0.3406(7) 0.3743(7) 0.8390(5) 0.071(5) Uiso 1 1 d . . .
H105 H 0.3173 0.3892 0.8216 0.085 Uiso 1 1 calc R . .
C40H C 0.5192(8) 0.4085(8) 0.5513(6) 0.088(6) Uiso 1 1 d . . .
H122 H 0.4865 0.4190 0.5511 0.106 Uiso 1 1 calc R . .
C41H C 0.5613(8) 0.4317(8) 0.5840(6) 0.088(6) Uiso 1 1 d . . .
H121 H 0.5571 0.4591 0.6047 0.105 Uiso 1 1 calc R . .
C42H C 0.6081(7) 0.4161(7) 0.5871(6) 0.078(5) Uiso 1 1 d . . .
C43H C 0.6124(8) 0.3752(8) 0.5541(6) 0.093(6) Uiso 1 1 d . . .
H119 H 0.6441 0.3630 0.5540 0.112 Uiso 1 1 calc R . .
C44H C 0.5697(9) 0.3544(9) 0.5233(7) 0.103(7) Uiso 1 1 d . . .
H118 H 0.5722 0.3260 0.5029 0.124 Uiso 1 1 calc R . .
C45H C 0.6502(9) 0.4409(8) 0.6200(6) 0.090(6) Uiso 1 1 d . . .
C46H C 0.7374(8) 0.4462(8) 0.6547(6) 0.081(5) Uiso 1 1 d . . .
C47H C 0.6857(9) 0.5012(8) 0.6804(6) 0.085(5) Uiso 1 1 d . . .
C48H C 0.8308(8) 0.3598(8) 0.6381(7) 0.094(6) Uiso 1 1 d . . .
H132 H 0.8314 0.3282 0.6205 0.112 Uiso 1 1 calc R . .
C49H C 0.7876(7) 0.3820(7) 0.6292(6) 0.080(5) Uiso 1 1 d . . .
H131 H 0.7621 0.3688 0.6044 0.095 Uiso 1 1 calc R . .
C50H C 0.7830(7) 0.4245(7) 0.6584(6) 0.081(5) Uiso 1 1 d . . .
C51H C 0.8254(7) 0.4451(7) 0.6907(6) 0.079(5) Uiso 1 1 d . . .
H129 H 0.8248 0.4753 0.7100 0.094 Uiso 1 1 calc R . .
C52H C 0.8683(7) 0.4224(7) 0.6954(6) 0.078(5) Uiso 1 1 d . . .
H128 H 0.8967 0.4376 0.7178 0.094 Uiso 1 1 calc R . .
C53H C 0.7090(8) 0.6015(7) 0.7780(6) 0.084(5) Uiso 1 1 d . . .
H127 H 0.7343 0.6143 0.8030 0.101 Uiso 1 1 calc R . .
C54H C 0.7172(8) 0.5617(7) 0.7501(6) 0.084(5) Uiso 1 1 d . . .
H126 H 0.7464 0.5460 0.7559 0.100 Uiso 1 1 calc R . .
C55H C 0.6818(7) 0.5452(7) 0.7131(5) 0.074(5) Uiso 1 1 d . . .
C56H C 0.6385(7) 0.5686(7) 0.7070(6) 0.078(5) Uiso 1 1 d . . .
H124 H 0.6130 0.5569 0.6820 0.093 Uiso 1 1 calc R . .
C57H C 0.6325(7) 0.6091(7) 0.7372(6) 0.075(5) Uiso 1 1 d . . .
H123 H 0.6038 0.6257 0.7324 0.090 Uiso 1 1 calc R . .
C60H C 0.6213(7) 0.0416(7) 0.7020(5) 0.070(5) Uiso 1 1 d . . .
H154 H 0.6235 0.0289 0.6734 0.084 Uiso 1 1 calc R . .
C61H C 0.6570(6) 0.0893(6) 0.7222(5) 0.061(4) Uiso 1 1 d . . .
H155 H 0.6813 0.1091 0.7070 0.073 Uiso 1 1 calc R . .
C62H C 0.6553(6) 0.1060(6) 0.7639(5) 0.053(4) Uiso 1 1 d . . .
C63H C 0.6184(6) 0.0779(6) 0.7845(5) 0.071(5) Uiso 1 1 d . . .
H157 H 0.6153 0.0898 0.8131 0.086 Uiso 1 1 calc R . .
C64H C 0.5843(6) 0.0299(6) 0.7615(5) 0.065(4) Uiso 1 1 d . . .
H158 H 0.5601 0.0089 0.7759 0.078 Uiso 1 1 calc R . .
C65H C 0.6937(7) 0.1543(6) 0.7879(5) 0.064(4) Uiso 1 1 d . . .
C66H C 0.7649(6) 0.2227(6) 0.7881(5) 0.052(4) Uiso 1 1 d . . .
C67H C 0.7258(6) 0.2128(6) 0.8478(5) 0.052(4) Uiso 1 1 d . . .
C68H C 0.8786(7) 0.3212(7) 0.7598(6) 0.074(5) Uiso 1 1 d . . .
H164 H 0.9024 0.3534 0.7724 0.088 Uiso 1 1 calc R . .
C69H C 0.8417(6) 0.2949(6) 0.7836(5) 0.067(4) Uiso 1 1 d . . .
H165 H 0.8415 0.3086 0.8124 0.080 Uiso 1 1 calc R . .
C70H C 0.8065(5) 0.2499(5) 0.7648(4) 0.046(3) Uiso 1 1 d . . .
C71H C 0.8091(7) 0.2301(7) 0.7236(5) 0.070(5) Uiso 1 1 d . . .
H167 H 0.7850 0.1984 0.7102 0.083 Uiso 1 1 calc R . .
C72H C 0.8470(7) 0.2562(7) 0.7010(6) 0.071(5) Uiso 1 1 d . . .
H168 H 0.8489 0.2421 0.6726 0.086 Uiso 1 1 calc R . .
C73H C 0.6857(6) 0.2260(6) 0.9561(5) 0.059(4) Uiso 1 1 d . . .
H159 H 0.6586 0.2088 0.9703 0.071 Uiso 1 1 calc R . .
C74H C 0.6877(6) 0.2071(6) 0.9161(5) 0.061(4) Uiso 1 1 d . . .
H160 H 0.6629 0.1757 0.9030 0.073 Uiso 1 1 calc R . .
C75H C 0.7243(6) 0.2313(6) 0.8929(5) 0.061(4) Uiso 1 1 d . . .
C76H C 0.7596(7) 0.2761(6) 0.9155(5) 0.068(4) Uiso 1 1 d . . .
H162 H 0.7866 0.2940 0.9016 0.082 Uiso 1 1 calc R . .
C77H C 0.7575(6) 0.2959(6) 0.9567(5) 0.063(4) Uiso 1 1 d . . .
H163 H 0.7812 0.3277 0.9703 0.075 Uiso 1 1 calc R . .
C80H C 0.4561(8) 0.2426(8) 0.5188(6) 0.090(6) Uiso 1 1 d . . .
H145 H 0.4774 0.2327 0.4985 0.108 Uiso 1 1 calc R . .
C81H C 0.4465(8) 0.2103(8) 0.5504(6) 0.091(6) Uiso 1 1 d . . .
H144 H 0.4600 0.1795 0.5512 0.109 Uiso 1 1 calc R . .
C82H C 0.4152(7) 0.2264(7) 0.5814(5) 0.072(5) Uiso 1 1 d . . .
C83H C 0.3961(7) 0.2736(7) 0.5773(6) 0.082(5) Uiso 1 1 d . . .
H142 H 0.3750 0.2852 0.5971 0.099 Uiso 1 1 calc R . .
C84H C 0.4086(8) 0.3023(8) 0.5444(6) 0.088(6) Uiso 1 1 d . . .
H141 H 0.3964 0.3336 0.5428 0.106 Uiso 1 1 calc R . .
C85H C 0.4050(7) 0.1990(8) 0.6170(6) 0.078(5) Uiso 1 1 d . . .
C86H C 0.4167(7) 0.1325(7) 0.6551(6) 0.071(5) Uiso 1 1 d . . .
C87H C 0.3705(7) 0.1898(8) 0.6788(6) 0.081(5) Uiso 1 1 d . . .
C88H C 0.4552(7) 0.0147(6) 0.6978(5) 0.070(5) Uiso 1 1 d . . .
H146 H 0.4498 -0.0037 0.7212 0.084 Uiso 1 1 calc R . .
C89H C 0.4286(7) 0.0574(7) 0.6911(5) 0.077(5) Uiso 1 1 d . . .
H147 H 0.4033 0.0649 0.7085 0.092 Uiso 1 1 calc R . .
C90H C 0.4407(6) 0.0869(6) 0.6587(5) 0.062(4) Uiso 1 1 d . . .
C91H C 0.4742(7) 0.0707(7) 0.6324(6) 0.085(5) Uiso 1 1 d . . .
H149 H 0.4805 0.0883 0.6087 0.102 Uiso 1 1 calc R . .
C92H C 0.4988(7) 0.0308(7) 0.6387(6) 0.076(5) Uiso 1 1 d . . .
H150 H 0.5238 0.0231 0.6210 0.091 Uiso 1 1 calc R . .
C93H C 0.2881(7) 0.2685(7) 0.7387(6) 0.076(5) Uiso 1 1 d . . .
H136 H 0.2703 0.2960 0.7347 0.091 Uiso 1 1 calc R . .
C94H C 0.3144(7) 0.2512(7) 0.7057(6) 0.080(5) Uiso 1 1 d . . .
H137 H 0.3145 0.2663 0.6802 0.096 Uiso 1 1 calc R . .
C95H C 0.3410(7) 0.2095(7) 0.7122(5) 0.073(5) Uiso 1 1 d . . .
C96H C 0.3387(7) 0.1911(7) 0.7492(5) 0.072(5) Uiso 1 1 d . . .
H139 H 0.3568 0.1644 0.7550 0.087 Uiso 1 1 calc R . .
C97H C 0.3116(7) 0.2092(7) 0.7784(5) 0.070(5) Uiso 1 1 d . . .
H140 H 0.3095 0.1934 0.8034 0.084 Uiso 1 1 calc R . .
N10X N 0.2143(6) 0.3048(6) 0.8702(5) 0.080(4) Uiso 1 1 d . . .
N11X N 0.1772(6) 0.2280(6) 0.7965(5) 0.078(4) Uiso 1 1 d . . .
N20X N 0.4810(7) -0.1124(7) 0.6485(5) 0.098(5) Uiso 1 1 d . . .
N21X N 0.5788(7) -0.1018(6) 0.7009(5) 0.093(5) Uiso 1 1 d . . .
N30X N 0.3995(7) 0.3043(7) 0.4269(5) 0.104(5) Uiso 1 1 d . . .
N31X N 0.4821(7) 0.3905(7) 0.4353(5) 0.097(5) Uiso 1 1 d . . .
N40X N 0.7634(6) 0.2611(6) 1.0655(5) 0.090(5) Uiso 1 1 d . . .
N41X N 0.7082(6) 0.3349(6) 1.0987(4) 0.075(4) Uiso 1 1 d . . .
N50X N 0.6942(6) 0.7411(6) 0.7904(5) 0.085(4) Uiso 1 1 d . . .
N51X N 0.6452(5) 0.7410(5) 0.8654(4) 0.068(4) Uiso 1 1 d . . .
N60X N 0.9894(7) 0.3000(7) 0.6969(6) 0.106(5) Uiso 1 1 d . . .
N61X N 0.9806(8) 0.3774(8) 0.6442(6) 0.120(6) Uiso 1 1 d . . .
C10X C 0.2380(11) 0.2962(11) 0.9102(8) 0.148(10) Uiso 1 1 d . . .
H26A H 0.2743 0.3179 0.9170 0.223 Uiso 1 1 calc R . .
H26B H 0.2388 0.2590 0.9090 0.223 Uiso 1 1 calc R . .
H26C H 0.2173 0.3059 0.9322 0.223 Uiso 1 1 calc R . .
C11X C 0.2179(9) 0.3581(9) 0.8746(7) 0.125(8) Uiso 1 1 d . . .
H26D H 0.2514 0.3766 0.8924 0.187 Uiso 1 1 calc R . .
H26E H 0.1882 0.3664 0.8879 0.187 Uiso 1 1 calc R . .
H26F H 0.2167 0.3694 0.8465 0.187 Uiso 1 1 calc R . .
C12X C 0.1586(10) 0.2738(10) 0.8596(8) 0.125(8) Uiso 1 1 d . . .
H26G H 0.1520 0.2525 0.8827 0.150 Uiso 1 1 calc R . .
H26H H 0.1356 0.2993 0.8614 0.150 Uiso 1 1 calc R . .
C13X C 0.1416(16) 0.2424(17) 0.8240(13) 0.238(18) Uiso 1 1 d . . .
H26I H 0.1165 0.2583 0.8071 0.285 Uiso 1 1 calc R . .
H26J H 0.1206 0.2093 0.8308 0.285 Uiso 1 1 calc R . .
C14X C 0.1763(10) 0.1753(10) 0.7971(8) 0.134(9) Uiso 1 1 d . . .
H26K H 0.2010 0.1645 0.7789 0.201 Uiso 1 1 calc R . .
H26L H 0.1404 0.1542 0.7865 0.201 Uiso 1 1 calc R . .
H26M H 0.1870 0.1699 0.8263 0.201 Uiso 1 1 calc R . .
C15X C 0.1554(10) 0.2332(10) 0.7541(8) 0.142(9) Uiso 1 1 d . . .
H26N H 0.1591 0.2706 0.7518 0.214 Uiso 1 1 calc R . .
H26O H 0.1178 0.2152 0.7482 0.214 Uiso 1 1 calc R . .
H26P H 0.1746 0.2173 0.7335 0.214 Uiso 1 1 calc R . .
C20X C 0.4270(9) -0.1203(9) 0.6558(7) 0.112(7) Uiso 1 1 d . . .
H21A H 0.4098 -0.1578 0.6488 0.169 Uiso 1 1 calc R . .
H21B H 0.4082 -0.1003 0.6378 0.169 Uiso 1 1 calc R . .
H21C H 0.4259 -0.1081 0.6858 0.169 Uiso 1 1 calc R . .
C21X C 0.4827(11) -0.1125(11) 0.6051(9) 0.153(10) Uiso 1 1 d . . .
H21D H 0.4963 -0.0766 0.5998 0.230 Uiso 1 1 calc R . .
H21E H 0.4469 -0.1262 0.5892 0.230 Uiso 1 1 calc R . .
H21F H 0.5060 -0.1350 0.5957 0.230 Uiso 1 1 calc R . .
C22X C 0.4981(15) -0.1583(15) 0.6616(12) 0.196(14) Uiso 1 1 d . . .
H21G H 0.4800 -0.1693 0.6856 0.235 Uiso 1 1 calc R . .
H21H H 0.4876 -0.1878 0.6376 0.235 Uiso 1 1 calc R . .
C23X C 0.5444(16) -0.1492(15) 0.6720(12) 0.206(15) Uiso 1 1 d . . .
H21I H 0.5597 -0.1505 0.6452 0.247 Uiso 1 1 calc R . .
H21J H 0.5512 -0.1799 0.6849 0.247 Uiso 1 1 calc R . .
C24X C 0.5813(9) -0.1101(9) 0.7411(7) 0.119(7) Uiso 1 1 d . . .
H21K H 0.6069 -0.1317 0.7469 0.178 Uiso 1 1 calc R . .
H21L H 0.5462 -0.1284 0.7460 0.178 Uiso 1 1 calc R . .
H21M H 0.5925 -0.0762 0.7600 0.178 Uiso 1 1 calc R . .
C25X C 0.6360(11) -0.0851(11) 0.6958(9) 0.153(10) Uiso 1 1 d . . .
H21N H 0.6385 -0.0733 0.6681 0.229 Uiso 1 1 calc R . .
H21O H 0.6529 -0.1148 0.6976 0.229 Uiso 1 1 calc R . .
H21P H 0.6539 -0.0561 0.7185 0.229 Uiso 1 1 calc R . .
C30X C 0.3975(12) 0.2446(12) 0.4131(9) 0.173(11) Uiso 1 1 d . . .
H22A H 0.3963 0.2265 0.4381 0.259 Uiso 1 1 calc R . .
H22B H 0.4291 0.2411 0.4003 0.259 Uiso 1 1 calc R . .
H22C H 0.3656 0.2289 0.3923 0.259 Uiso 1 1 calc R . .
C31X C 0.3511(10) 0.3083(10) 0.4424(8) 0.133(8) Uiso 1 1 d . . .
H22D H 0.3362 0.3348 0.4292 0.200 Uiso 1 1 calc R . .
H22E H 0.3581 0.3186 0.4734 0.200 Uiso 1 1 calc R . .
H22F H 0.3257 0.2741 0.4353 0.200 Uiso 1 1 calc R . .
C32X C 0.4056(11) 0.3325(11) 0.3889(8) 0.141(9) Uiso 1 1 d . . .
H22G H 0.4214 0.3125 0.3676 0.169 Uiso 1 1 calc R . .
H22H H 0.3705 0.3358 0.3753 0.169 Uiso 1 1 calc R . .
C33X C 0.4341(14) 0.3755(14) 0.4011(11) 0.188(13) Uiso 1 1 d . . .
H22I H 0.4102 0.3983 0.4098 0.226 Uiso 1 1 calc R . .
H22J H 0.4469 0.3877 0.3753 0.226 Uiso 1 1 calc R . .
C34X C 0.5331(18) 0.3919(19) 0.4312(14) 0.28(2) Uiso 1 1 d . . .
H22K H 0.5528 0.3899 0.4588 0.424 Uiso 1 1 calc R . .
H22L H 0.5487 0.4249 0.4215 0.424 Uiso 1 1 calc R . .
H22M H 0.5349 0.3620 0.4104 0.424 Uiso 1 1 calc R . .
C35X C 0.4885(9) 0.4457(8) 0.4565(7) 0.113(7) Uiso 1 1 d . . .
H22N H 0.4711 0.4653 0.4373 0.170 Uiso 1 1 calc R . .
H22O H 0.5263 0.4627 0.4637 0.170 Uiso 1 1 calc R . .
H22P H 0.4723 0.4455 0.4826 0.170 Uiso 1 1 calc R . .
C40X C 0.7407(9) 0.2041(9) 1.0571(7) 0.123(8) Uiso 1 1 d . . .
H23A H 0.7062 0.1970 1.0390 0.185 Uiso 1 1 calc R . .
H23B H 0.7362 0.1909 1.0840 0.185 Uiso 1 1 calc R . .
H23C H 0.7647 0.1864 1.0426 0.185 Uiso 1 1 calc R . .
C41X C 0.8183(9) 0.2747(9) 1.0557(7) 0.118(7) Uiso 1 1 d . . .
H23D H 0.8430 0.2695 1.0795 0.177 Uiso 1 1 calc R . .
H23E H 0.8270 0.3115 1.0513 0.177 Uiso 1 1 calc R . .
H23F H 0.8211 0.2519 1.0299 0.177 Uiso 1 1 calc R . .
C42X C 0.7576(13) 0.2724(13) 1.1134(9) 0.168(11) Uiso 1 1 d . . .
H23G H 0.7379 0.2392 1.1210 0.202 Uiso 1 1 calc R . .
H23H H 0.7938 0.2800 1.1298 0.202 Uiso 1 1 calc R . .
C43X C 0.7342(12) 0.3110(12) 1.1281(9) 0.158(10) Uiso 1 1 d . . .
H23I H 0.7619 0.3387 1.1469 0.190 Uiso 1 1 calc R . .
H23J H 0.7083 0.2960 1.1461 0.190 Uiso 1 1 calc R . .
C44X C 0.6519(10) 0.3252(10) 1.1046(8) 0.141(9) Uiso 1 1 d . . .
H23K H 0.6382 0.2875 1.1044 0.212 Uiso 1 1 calc R . .
H23L H 0.6315 0.3369 1.0814 0.212 Uiso 1 1 calc R . .
H23M H 0.6487 0.3447 1.1319 0.212 Uiso 1 1 calc R . .
C45X C 0.7287(10) 0.3944(10) 1.1060(8) 0.139(9) Uiso 1 1 d . . .
H23N H 0.7069 0.4100 1.0864 0.209 Uiso 1 1 calc R . .
H23O H 0.7656 0.4031 1.1008 0.209 Uiso 1 1 calc R . .
H23P H 0.7267 0.4085 1.1354 0.209 Uiso 1 1 calc R . .
C50X C 0.7507(12) 0.7355(13) 0.7983(10) 0.186(13) Uiso 1 1 d . . .
H25A H 0.7612 0.7356 0.8287 0.279 Uiso 1 1 calc R . .
H25B H 0.7740 0.7650 0.7890 0.279 Uiso 1 1 calc R . .
H25C H 0.7537 0.7023 0.7822 0.279 Uiso 1 1 calc R . .
C51X C 0.6790(9) 0.7414(9) 0.7480(7) 0.123(8) Uiso 1 1 d . . .
H25D H 0.6841 0.7778 0.7425 0.185 Uiso 1 1 calc R . .
H25E H 0.6415 0.7235 0.7400 0.185 Uiso 1 1 calc R . .
H25F H 0.7005 0.7230 0.7313 0.185 Uiso 1 1 calc R . .
C52X C 0.6927(16) 0.7956(16) 0.8206(12) 0.227(17) Uiso 1 1 d . . .
H25G H 0.7295 0.8172 0.8282 0.272 Uiso 1 1 calc R . .
H25H H 0.6721 0.8156 0.8036 0.272 Uiso 1 1 calc R . .
C53X C 0.6732(9) 0.7904(8) 0.8545(7) 0.105(7) Uiso 1 1 d . . .
H25I H 0.6485 0.8143 0.8560 0.125 Uiso 1 1 calc R . .
H25J H 0.7028 0.8052 0.8781 0.125 Uiso 1 1 calc R . .
C54X C 0.6702(9) 0.7339(9) 0.9055(6) 0.109(7) Uiso 1 1 d . . .
H25K H 0.6450 0.7101 0.9186 0.164 Uiso 1 1 calc R . .
H25L H 0.6821 0.7680 0.9240 0.164 Uiso 1 1 calc R . .
H25M H 0.7009 0.7188 0.9014 0.164 Uiso 1 1 calc R . .
C55X C 0.5912(8) 0.7366(8) 0.8662(6) 0.099(6) Uiso 1 1 d . . .
H25N H 0.5778 0.7078 0.8816 0.148 Uiso 1 1 calc R . .
H25O H 0.5723 0.7292 0.8370 0.148 Uiso 1 1 calc R . .
H25P H 0.5855 0.7696 0.8805 0.148 Uiso 1 1 calc R . .
C60X C 1.0121(9) 0.3078(9) 0.7397(7) 0.126(8) Uiso 1 1 d . . .
H24A H 0.9848 0.2953 0.7570 0.188 Uiso 1 1 calc R . .
H24B H 1.0274 0.3454 0.7493 0.188 Uiso 1 1 calc R . .
H24C H 1.0401 0.2882 0.7430 0.188 Uiso 1 1 calc R . .
C61X C 0.9597(13) 0.2417(13) 0.6837(10) 0.188(13) Uiso 1 1 d . . .
H24D H 0.9848 0.2206 0.6760 0.282 Uiso 1 1 calc R . .
H24E H 0.9322 0.2387 0.6593 0.282 Uiso 1 1 calc R . .
H24F H 0.9432 0.2290 0.7076 0.282 Uiso 1 1 calc R . .
C62X C 1.0305(13) 0.3165(13) 0.6631(10) 0.176(12) Uiso 1 1 d . . .
H24G H 1.0663 0.3120 0.6735 0.211 Uiso 1 1 calc R . .
H24H H 1.0176 0.2945 0.6349 0.211 Uiso 1 1 calc R . .
C63X C 1.0316(14) 0.3667(15) 0.6605(11) 0.197(14) Uiso 1 1 d . . .
H24I H 1.0577 0.3792 0.6418 0.236 Uiso 1 1 calc R . .
H24J H 1.0442 0.3875 0.6892 0.236 Uiso 1 1 calc R . .
C64X C 0.9931(10) 0.4370(10) 0.6577(8) 0.134(9) Uiso 1 1 d . . .
H24K H 0.9609 0.4500 0.6513 0.201 Uiso 1 1 calc R . .
H24L H 1.0205 0.4538 0.6421 0.201 Uiso 1 1 calc R . .
H24M H 1.0059 0.4454 0.6883 0.201 Uiso 1 1 calc R . .
C65X C 0.9530(13) 0.3610(13) 0.5996(10) 0.187(13) Uiso 1 1 d . . .
H24N H 0.9276 0.3827 0.5937 0.281 Uiso 1 1 calc R . .
H24O H 0.9342 0.3239 0.5958 0.281 Uiso 1 1 calc R . .
H24P H 0.9792 0.3655 0.5800 0.281 Uiso 1 1 calc R . .
Pd1Y Pd -0.04673(5) -0.37433(5) 0.95732(4) 0.0664(4) Uani 1 1 d . . .
Pd2Y Pd 0.24723(6) -0.02565(6) 0.54413(5) 0.0822(5) Uani 1 1 d . . .
Pd3Y Pd 0.31945(6) -0.42798(6) 0.71416(5) 0.0799(5) Uani 1 1 d . . .
Pd4Y Pd -0.16058(7) -0.41916(6) 0.54206(5) 0.0950(5) Uani 1 1 d . . .
Pd5Y Pd 0.35458(5) 0.03184(4) 0.96280(4) 0.0613(4) Uani 1 1 d . . .
Pd6Y Pd -0.11876(6) 0.03186(6) 0.78751(6) 0.0901(5) Uani 1 1 d . . .
N20L N 0.3423(5) -0.0162(4) 0.9045(4) 0.059(3) Uani 1 1 d . . .
N21L N 0.3130(6) -0.1660(6) 0.7058(4) 0.085(4) Uani 1 1 d . . .
N22L N 0.3255(6) -0.1595(6) 0.7814(5) 0.089(5) Uani 1 1 d . . .
N23L N 0.3141(6) -0.0855(5) 0.7478(4) 0.082(4) Uani 1 1 d . . .
N24L N 0.2755(6) -0.0508(6) 0.5967(5) 0.079(4) Uani 1 1 d . . .
N25L N 0.3225(6) -0.3500(6) 0.7254(4) 0.087(5) Uani 1 1 d . . .
N40L N 0.1748(6) -0.0501(5) 0.5599(5) 0.087(5) Uani 1 1 d . . .
N41L N -0.0582(6) -0.1588(6) 0.6365(5) 0.088(5) Uani 1 1 d . . .
N42L N 0.0059(6) -0.1675(6) 0.5905(5) 0.091(5) Uani 1 1 d . . .
N43L N 0.0169(6) -0.0845(6) 0.6384(5) 0.092(5) Uani 1 1 d . . .
N44L N -0.0919(6) -0.0127(6) 0.7425(5) 0.092(5) Uani 1 1 d . . .
N45L N -0.1242(6) -0.3399(6) 0.5602(5) 0.086(4) Uani 1 1 d . . .
N60L N 0.2758(5) 0.0027(4) 0.9635(4) 0.060(3) Uani 1 1 d . . .
N61L N 0.0073(6) -0.1145(6) 0.9196(5) 0.088(5) Uani 1 1 d . . .
N62L N 0.0939(5) -0.1179(5) 0.9510(5) 0.073(4) Uani 1 1 d . . .
N63L N 0.0787(5) -0.0421(5) 0.9207(5) 0.072(4) Uani 1 1 d . . .
N64L N -0.0752(6) 0.0050(6) 0.8332(6) 0.097(5) Uani 1 1 d . . .
N65L N -0.0181(4) -0.2966(5) 0.9563(4) 0.062(4) Uani 1 1 d . . .
N80L N -0.1136(6) -0.4320(5) 0.5927(4) 0.076(4) Uani 1 1 d . . .
N81L N 0.0700(6) -0.4230(6) 0.7742(5) 0.090(5) Uani 1 1 d . . .
N82L N -0.0156(6) -0.4187(7) 0.7410(5) 0.095(5) Uani 1 1 d . . .
N83L N 0.0474(7) -0.4340(6) 0.6974(5) 0.090(5) Uani 1 1 d . . .
N84L N 0.2395(6) -0.4373(6) 0.7200(5) 0.091(5) Uani 1 1 d . . .
N85L N -0.0249(5) -0.3866(5) 0.8991(4) 0.070(4) Uani 1 1 d . . .
C20L C 0.3504(6) -0.0629(7) 0.9024(5) 0.067(4) Uiso 1 1 d . . .
H414 H 0.3617 -0.0753 0.9278 0.080 Uiso 1 1 calc R . .
C21L C 0.3429(7) -0.0956(7) 0.8635(5) 0.075(5) Uiso 1 1 d . . .
H413 H 0.3473 -0.1307 0.8627 0.089 Uiso 1 1 calc R . .
C22L C 0.3291(7) -0.0775(7) 0.8266(6) 0.074(5) Uiso 1 1 d . . .
C23L C 0.3224(7) -0.0245(7) 0.8310(6) 0.086(5) Uiso 1 1 d . . .
H411 H 0.3135 -0.0093 0.8065 0.103 Uiso 1 1 calc R . .
C24L C 0.3288(6) 0.0029(7) 0.8693(5) 0.067(4) Uiso 1 1 d . . .
H410 H 0.3236 0.0378 0.8718 0.080 Uiso 1 1 calc R . .
C25L C 0.3214(7) -0.1093(7) 0.7826(6) 0.076(5) Uiso 1 1 d . . .
C26L C 0.3096(7) -0.1138(7) 0.7127(6) 0.073(5) Uiso 1 1 d . . .
C27L C 0.3202(7) -0.1869(7) 0.7425(7) 0.081(5) Uiso 1 1 d . . .
C28L C 0.2862(7) -0.0201(7) 0.6357(6) 0.072(5) Uiso 1 1 d . . .
H409 H 0.2859 0.0161 0.6373 0.087 Uiso 1 1 calc R . .
C29L C 0.2975(7) -0.0397(7) 0.6728(6) 0.078(5) Uiso 1 1 d . . .
H408 H 0.3018 -0.0177 0.6994 0.093 Uiso 1 1 calc R . .
C30L C 0.3026(7) -0.0922(7) 0.6718(6) 0.084(5) Uiso 1 1 d . . .
C31L C 0.2900(7) -0.1249(7) 0.6325(5) 0.076(5) Uiso 1 1 d . . .
H406 H 0.2896 -0.1612 0.6307 0.091 Uiso 1 1 calc R . .
C32L C 0.2780(7) -0.1034(8) 0.5966(6) 0.086(5) Uiso 1 1 d . . .
H405 H 0.2709 -0.1258 0.5699 0.103 Uiso 1 1 calc R . .
C33L C 0.3134(9) -0.3260(9) 0.6933(8) 0.107(7) Uiso 1 1 d . . .
H400 H 0.3080 -0.3456 0.6656 0.129 Uiso 1 1 calc R . .
C34L C 0.3110(9) -0.2720(9) 0.6971(7) 0.111(7) Uiso 1 1 d . . .
H401 H 0.3010 -0.2570 0.6727 0.133 Uiso 1 1 calc R . .
C35L C 0.3239(7) -0.2412(7) 0.7381(6) 0.082(5) Uiso 1 1 d . . .
C36L C 0.3369(7) -0.2667(7) 0.7712(6) 0.078(5) Uiso 1 1 d . . .
H403 H 0.3459 -0.2482 0.7994 0.094 Uiso 1 1 calc R . .
C37L C 0.3369(7) -0.3194(7) 0.7635(6) 0.086(5) Uiso 1 1 d . . .
H404 H 0.3479 -0.3353 0.7871 0.103 Uiso 1 1 calc R . .
C40L C 0.1481(8) -0.1010(8) 0.5466(6) 0.092(6) Uiso 1 1 d . . .
H440 H 0.1628 -0.1223 0.5274 0.111 Uiso 1 1 calc R . .
C41L C 0.1001(8) -0.1239(8) 0.5597(6) 0.097(6) Uiso 1 1 d . . .
H439 H 0.0817 -0.1586 0.5473 0.116 Uiso 1 1 calc R . .
C42L C 0.0793(9) -0.0958(9) 0.5910(7) 0.102(6) Uiso 1 1 d . . .
C43L C 0.1087(8) -0.0399(8) 0.6065(7) 0.102(6) Uiso 1 1 d . . .
H437 H 0.0962 -0.0173 0.6263 0.122 Uiso 1 1 calc R . .
C44L C 0.1584(8) -0.0221(9) 0.5890(7) 0.094(6) Uiso 1 1 d . . .
H436 H 0.1795 0.0121 0.6000 0.113 Uiso 1 1 calc R . .
C45L C 0.0308(8) -0.1173(8) 0.6079(6) 0.089(6) Uiso 1 1 d . . .
C46L C -0.0295(8) -0.1065(8) 0.6509(6) 0.089(6) Uiso 1 1 d . . .
C47L C -0.0387(8) -0.1833(8) 0.6068(6) 0.086(5) Uiso 1 1 d . . .
C48L C -0.0455(9) 0.0066(9) 0.7291(6) 0.096(6) Uiso 1 1 d . . .
H441 H -0.0271 0.0420 0.7395 0.116 Uiso 1 1 calc R . .
C49L C -0.0241(9) -0.0241(8) 0.7007(6) 0.099(6) Uiso 1 1 d . . .
H442 H 0.0098 -0.0099 0.6935 0.119 Uiso 1 1 calc R . .
C50L C -0.0509(8) -0.0756(8) 0.6820(6) 0.094(6) Uiso 1 1 d . . .
C51L C -0.0965(8) -0.0935(8) 0.6996(6) 0.092(6) Uiso 1 1 d . . .
H444 H -0.1155 -0.1288 0.6900 0.110 Uiso 1 1 calc R . .
C52L C -0.1165(8) -0.0640(8) 0.7298(6) 0.095(6) Uiso 1 1 d . . .
H445 H -0.1469 -0.0795 0.7415 0.114 Uiso 1 1 calc R . .
C53L C -0.1398(9) -0.3118(8) 0.5896(7) 0.096(6) Uiso 1 1 d . . .
H446 H -0.1704 -0.3281 0.6004 0.115 Uiso 1 1 calc R . .
C54L C -0.1160(8) -0.2591(8) 0.6077(6) 0.097(6) Uiso 1 1 d . . .
H447 H -0.1292 -0.2388 0.6287 0.116 Uiso 1 1 calc R . .
C55L C -0.0678(7) -0.2404(7) 0.5890(6) 0.082(5) Uiso 1 1 d . . .
C56L C -0.0516(9) -0.2699(8) 0.5613(6) 0.101(6) Uiso 1 1 d . . .
H449 H -0.0190 -0.2576 0.5513 0.121 Uiso 1 1 calc R . .
C57L C -0.0829(8) -0.3214(8) 0.5455(6) 0.084(5) Uiso 1 1 d . . .
H450 H -0.0723 -0.3424 0.5233 0.101 Uiso 1 1 calc R . .
C60L C 0.2405(7) 0.0287(7) 0.9462(5) 0.079(5) Uiso 1 1 d . . .
H468 H 0.2536 0.0621 0.9382 0.095 Uiso 1 1 calc R . .
C61L C 0.1848(8) 0.0074(8) 0.9396(6) 0.092(6) Uiso 1 1 d . . .
H467 H 0.1605 0.0258 0.9274 0.111 Uiso 1 1 calc R . .
C62L C 0.1673(6) -0.0428(6) 0.9523(5) 0.065(4) Uiso 1 1 d . . .
C63L C 0.2044(6) -0.0674(6) 0.9707(5) 0.061(4) Uiso 1 1 d . . .
H465 H 0.1933 -0.1007 0.9795 0.073 Uiso 1 1 calc R . .
C64L C 0.2581(7) -0.0428(7) 0.9761(5) 0.067(4) Uiso 1 1 d . . .
H464 H 0.2830 -0.0596 0.9894 0.080 Uiso 1 1 calc R . .
C65L C 0.1100(7) -0.0686(7) 0.9406(5) 0.072(5) Uiso 1 1 d . . .
C66L C 0.0300(9) -0.0648(8) 0.9106(6) 0.086(5) Uiso 1 1 d . . .
C67L C 0.0442(8) -0.1378(7) 0.9390(5) 0.070(5) Uiso 1 1 d . . .
C68L C -0.0931(9) -0.0415(8) 0.8462(6) 0.093(6) Uiso 1 1 d . . .
H458 H -0.1292 -0.0590 0.8375 0.112 Uiso 1 1 calc R . .
C69L C -0.0614(8) -0.0644(8) 0.8715(6) 0.093(6) Uiso 1 1 d . . .
H457 H -0.0763 -0.0968 0.8802 0.112 Uiso 1 1 calc R . .
C70L C -0.0074(7) -0.0409(7) 0.8848(5) 0.074(5) Uiso 1 1 d . . .
C71L C 0.0094(8) 0.0056(7) 0.8735(6) 0.083(5) Uiso 1 1 d . . .
H455 H 0.0448 0.0246 0.8836 0.100 Uiso 1 1 calc R . .
C72L C -0.0239(8) 0.0279(8) 0.8467(6) 0.090(6) Uiso 1 1 d . . .
H454 H -0.0094 0.0604 0.8379 0.108 Uiso 1 1 calc R . .
C73L C 0.0323(7) -0.2732(7) 0.9709(5) 0.076(5) Uiso 1 1 d . . .
H463 H 0.0543 -0.2922 0.9852 0.092 Uiso 1 1 calc R . .
C74L C 0.0549(8) -0.2193(7) 0.9656(5) 0.082(5) Uiso 1 1 d . . .
H462 H 0.0913 -0.2035 0.9753 0.098 Uiso 1 1 calc R . .
C75L C 0.0223(7) -0.1921(7) 0.9464(5) 0.074(5) Uiso 1 1 d . . .
C76L C -0.0356(9) -0.2185(9) 0.9326(7) 0.109(7) Uiso 1 1 d . . .
H460 H -0.0601 -0.2008 0.9198 0.131 Uiso 1 1 calc R . .
C77L C -0.0507(9) -0.2697(8) 0.9396(6) 0.092(6) Uiso 1 1 d . . .
H459 H -0.0871 -0.2869 0.9319 0.110 Uiso 1 1 calc R . .
C80L C -0.0650(9) -0.4384(8) 0.5889(7) 0.096(6) Uiso 1 1 d . . .
H423 H -0.0549 -0.4414 0.5613 0.116 Uiso 1 1 calc R . .
C81L C -0.0275(9) -0.4410(8) 0.6242(7) 0.101(6) Uiso 1 1 d . . .
H424 H 0.0059 -0.4480 0.6201 0.121 Uiso 1 1 calc R . .
C82L C -0.0411(8) -0.4329(8) 0.6654(6) 0.089(6) Uiso 1 1 d . . .
C83L C -0.0947(7) -0.4297(7) 0.6670(6) 0.078(5) Uiso 1 1 d . . .
H426 H -0.1076 -0.4284 0.6936 0.093 Uiso 1 1 calc R . .
C84L C -0.1271(7) -0.4285(7) 0.6319(6) 0.077(5) Uiso 1 1 d . . .
H427 H -0.1621 -0.4249 0.6348 0.093 Uiso 1 1 calc R . .
C85L C -0.0004(9) -0.4259(8) 0.7057(7) 0.093(6) Uiso 1 1 d . . .
C86L C 0.0800(8) -0.4305(7) 0.7340(7) 0.084(5) Uiso 1 1 d . . .
C87L C 0.0218(9) -0.4158(8) 0.7762(7) 0.090(6) Uiso 1 1 d . . .
C88L C 0.2237(8) -0.4398(7) 0.7580(6) 0.083(5) Uiso 1 1 d . . .
H422 H 0.2484 -0.4427 0.7813 0.100 Uiso 1 1 calc R . .
C89L C 0.1729(8) -0.4383(7) 0.7645(6) 0.086(5) Uiso 1 1 d . . .
H421 H 0.1622 -0.4411 0.7916 0.103 Uiso 1 1 calc R . .
C90L C 0.1381(8) -0.4325(8) 0.7307(7) 0.093(6) Uiso 1 1 d . . .
C91L C 0.1525(9) -0.4318(8) 0.6876(7) 0.103(6) Uiso 1 1 d . . .
H419 H 0.1287 -0.4285 0.6636 0.124 Uiso 1 1 calc R . .
C92L C 0.2023(11) -0.4361(9) 0.6857(8) 0.124(8) Uiso 1 1 d . . .
H418 H 0.2132 -0.4387 0.6584 0.148 Uiso 1 1 calc R . .
C93L C -0.0577(7) -0.3882(6) 0.8628(6) 0.071(5) Uiso 1 1 d . . .
H428 H -0.0923 -0.3835 0.8654 0.085 Uiso 1 1 calc R . .
C94L C -0.0456(8) -0.3957(7) 0.8239(6) 0.089(6) Uiso 1 1 d . . .
H429 H -0.0699 -0.3938 0.7999 0.106 Uiso 1 1 calc R . .
C95L C 0.0061(7) -0.4069(7) 0.8188(6) 0.075(5) Uiso 1 1 d . . .
C96L C 0.0384(8) -0.4070(8) 0.8533(6) 0.096(6) Uiso 1 1 d . . .
H431 H 0.0720 -0.4147 0.8509 0.116 Uiso 1 1 calc R . .
C97L C 0.0234(8) -0.3955(7) 0.8962(6) 0.087(6) Uiso 1 1 d . . .
H432 H 0.0476 -0.3945 0.9211 0.105 Uiso 1 1 calc R . .
N50Y N 0.4356(5) 0.0603(5) 0.9626(4) 0.086(4) Uiso 1 1 d D . .
N51Y N 0.3660(6) 0.0809(6) 1.0216(5) 0.094(5) Uiso 1 1 d D . .
C50Y C 0.4452(9) 0.0976(8) 0.9306(6) 0.122(8) Uiso 1 1 d D . .
H51A H 0.4371 0.1311 0.9413 0.184 Uiso 1 1 calc R . .
H51B H 0.4223 0.0823 0.9035 0.184 Uiso 1 1 calc R . .
H51C H 0.4824 0.1037 0.9263 0.184 Uiso 1 1 calc R . .
C51Y C 0.4651(9) 0.0190(8) 0.9518(7) 0.121(8) Uiso 1 1 d D . .
H51D H 0.4599 -0.0068 0.9714 0.181 Uiso 1 1 calc R . .
H51E H 0.5029 0.0352 0.9542 0.181 Uiso 1 1 calc R . .
H51F H 0.4517 0.0012 0.9226 0.181 Uiso 1 1 calc R . .
C52Y C 0.4576(8) 0.0855(9) 1.0053(6) 0.124(8) Uiso 1 1 d D . .
H51G H 0.4688 0.0590 1.0215 0.149 Uiso 1 1 calc R . .
H51H H 0.4897 0.1128 1.0042 0.149 Uiso 1 1 calc R . .
C53Y C 0.4233(7) 0.1087(9) 1.0271(7) 0.156(10) Uiso 1 1 d D . .
H51I H 0.4250 0.1440 1.0187 0.187 Uiso 1 1 calc R . .
H51J H 0.4373 0.1142 1.0578 0.187 Uiso 1 1 calc R . .
C54Y C 0.3276(8) 0.1150(9) 1.0204(8) 0.141(9) Uiso 1 1 d D . .
H51K H 0.2918 0.0934 1.0101 0.212 Uiso 1 1 calc R . .
H51L H 0.3368 0.1407 1.0012 0.212 Uiso 1 1 calc R . .
H51M H 0.3287 0.1336 1.0490 0.212 Uiso 1 1 calc R . .
C55Y C 0.3589(10) 0.0490(9) 1.0555(7) 0.152(10) Uiso 1 1 d D . .
H51N H 0.3390 0.0133 1.0433 0.227 Uiso 1 1 calc R . .
H51O H 0.3392 0.0647 1.0758 0.227 Uiso 1 1 calc R . .
H51P H 0.3937 0.0476 1.0701 0.227 Uiso 1 1 calc R . .
N10Y N -0.0770(6) -0.4534(6) 0.9586(5) 0.098(5) Uiso 1 1 d D . .
N11Y N -0.0701(6) -0.3638(6) 1.0162(5) 0.099(5) Uiso 1 1 d D . .
C10Y C -0.0394(9) -0.4872(9) 0.9466(7) 0.140(9) Uiso 1 1 d D . .
H52A H -0.0399 -0.4916 0.9157 0.210 Uiso 1 1 calc R . .
H52B H -0.0504 -0.5217 0.9554 0.210 Uiso 1 1 calc R . .
H52C H -0.0034 -0.4702 0.9609 0.210 Uiso 1 1 calc R . .
C11Y C -0.1269(8) -0.4738(10) 0.9293(7) 0.142(9) Uiso 1 1 d D . .
H52D H -0.1355 -0.5123 0.9254 0.214 Uiso 1 1 calc R . .
H52E H -0.1232 -0.4618 0.9018 0.214 Uiso 1 1 calc R . .
H52F H -0.1555 -0.4608 0.9412 0.214 Uiso 1 1 calc R . .
C12Y C -0.0895(11) -0.4594(9) 1.0007(7) 0.174(12) Uiso 1 1 d D . .
H52G H -0.1199 -0.4900 0.9983 0.208 Uiso 1 1 calc R . .
H52H H -0.0588 -0.4674 1.0178 0.208 Uiso 1 1 calc R . .
C13Y C -0.1019(8) -0.4161(7) 1.0220(6) 0.120(8) Uiso 1 1 d D . .
H52I H -0.0976 -0.4186 1.0527 0.144 Uiso 1 1 calc R . .
H52J H -0.1398 -0.4174 1.0127 0.144 Uiso 1 1 calc R . .
C14Y C -0.0264(9) -0.3403(10) 1.0509(8) 0.162(11) Uiso 1 1 d D . .
H52K H -0.0408 -0.3339 1.0775 0.243 Uiso 1 1 calc R . .
H52L H -0.0066 -0.3069 1.0445 0.243 Uiso 1 1 calc R . .
H52M H -0.0026 -0.3644 1.0540 0.243 Uiso 1 1 calc R . .
C15Y C -0.1043(10) -0.3256(9) 1.0181(9) 0.170(11) Uiso 1 1 d D . .
H52N H -0.1295 -0.3323 0.9917 0.256 Uiso 1 1 calc R . .
H52O H -0.0823 -0.2898 1.0217 0.256 Uiso 1 1 calc R . .
H52P H -0.1239 -0.3295 1.0423 0.256 Uiso 1 1 calc R . .
N30Y N 0.3976(6) -0.4171(5) 0.7060(5) 0.091(5) Uiso 1 1 d D . .
N31Y N 0.3153(5) -0.5070(5) 0.6976(5) 0.087(4) Uiso 1 1 d D . .
C30Y C 0.4322(9) -0.4014(9) 0.7478(6) 0.127(8) Uiso 1 1 d D . .
H53A H 0.4692 -0.3999 0.7438 0.190 Uiso 1 1 calc R . .
H53B H 0.4214 -0.4272 0.7665 0.190 Uiso 1 1 calc R . .
H53C H 0.4290 -0.3666 0.7606 0.190 Uiso 1 1 calc R . .
C31Y C 0.4152(11) -0.3748(9) 0.6809(7) 0.159(10) Uiso 1 1 d D . .
H53D H 0.4493 -0.3776 0.6721 0.239 Uiso 1 1 calc R . .
H53E H 0.4190 -0.3405 0.6983 0.239 Uiso 1 1 calc R . .
H53F H 0.3888 -0.3783 0.6556 0.239 Uiso 1 1 calc R . .
C32Y C 0.4015(10) -0.4659(8) 0.6828(8) 0.181(12) Uiso 1 1 d D . .
H53G H 0.3891 -0.4665 0.6522 0.218 Uiso 1 1 calc R . .
H53H H 0.4393 -0.4677 0.6857 0.218 Uiso 1 1 calc R . .
C33Y C 0.3723(7) -0.5102(8) 0.6961(7) 0.124(8) Uiso 1 1 d D . .
H53I H 0.3889 -0.5137 0.7247 0.149 Uiso 1 1 calc R . .
H53J H 0.3730 -0.5420 0.6763 0.149 Uiso 1 1 calc R . .
C34Y C 0.2918(9) -0.5378(9) 0.7288(7) 0.135(9) Uiso 1 1 d D . .
H53K H 0.3096 -0.5667 0.7322 0.203 Uiso 1 1 calc R . .
H53L H 0.2539 -0.5522 0.7188 0.203 Uiso 1 1 calc R . .
H53M H 0.2964 -0.5150 0.7562 0.203 Uiso 1 1 calc R . .
C35Y C 0.2860(9) -0.5274(10) 0.6551(6) 0.152(10) Uiso 1 1 d D . .
H53N H 0.2938 -0.5613 0.6450 0.228 Uiso 1 1 calc R . .
H53O H 0.2967 -0.5024 0.6356 0.228 Uiso 1 1 calc R . .
H53P H 0.2479 -0.5322 0.6560 0.228 Uiso 1 1 calc R . .
N40Y N -0.1987(8) -0.4974(7) 0.5231(6) 0.128(6) Uiso 1 1 d D . .
N41Y N -0.2120(7) -0.4039(6) 0.4927(6) 0.122(6) Uiso 1 1 d D . .
C40Y C -0.2141(10) -0.5258(10) 0.5599(7) 0.149(10) Uiso 1 1 d D . .
H54A H -0.1822 -0.5318 0.5762 0.224 Uiso 1 1 calc R . .
H54B H -0.2388 -0.5596 0.5488 0.224 Uiso 1 1 calc R . .
H54C H -0.2311 -0.5041 0.5784 0.224 Uiso 1 1 calc R . .
C41Y C -0.1631(10) -0.5256(12) 0.5025(8) 0.184(13) Uiso 1 1 d D . .
H54D H -0.1327 -0.5261 0.5234 0.276 Uiso 1 1 calc R . .
H54E H -0.1507 -0.5076 0.4793 0.276 Uiso 1 1 calc R . .
H54F H -0.1823 -0.5618 0.4910 0.276 Uiso 1 1 calc R . .
C42Y C -0.2427(10) -0.4967(11) 0.4927(9) 0.231(17) Uiso 1 1 d D . .
H54G H -0.2517 -0.5306 0.4731 0.278 Uiso 1 1 calc R . .
H54H H -0.2733 -0.4952 0.5079 0.278 Uiso 1 1 calc R . .
C43Y C -0.2372(11) -0.4568(8) 0.4683(7) 0.188(13) Uiso 1 1 d D . .
H54I H -0.2728 -0.4560 0.4540 0.225 Uiso 1 1 calc R . .
H54J H -0.2157 -0.4648 0.4460 0.225 Uiso 1 1 calc R . .
C44Y C -0.2486(10) -0.3740(10) 0.5081(8) 0.168(11) Uiso 1 1 d D . .
H54K H -0.2710 -0.3665 0.4839 0.252 Uiso 1 1 calc R . .
H54L H -0.2285 -0.3408 0.5254 0.252 Uiso 1 1 calc R . .
H54M H -0.2710 -0.3945 0.5256 0.252 Uiso 1 1 calc R . .
C45Y C -0.1843(10) -0.3750(10) 0.4633(8) 0.177(12) Uiso 1 1 d D . .
H54K' H -0.2101 -0.3686 0.4408 0.265 Uiso 1 1 calc R . .
H54L' H -0.1612 -0.3955 0.4506 0.265 Uiso 1 1 calc R . .
H54M' H -0.1627 -0.3412 0.4786 0.265 Uiso 1 1 calc R . .
N60Y N -0.1482(6) 0.0780(6) 0.8321(4) 0.102(5) Uiso 1 1 d D . .
N61Y N -0.1651(7) 0.0598(7) 0.7420(5) 0.115(6) Uiso 1 1 d D . .
C60Y C -0.1044(8) 0.1200(8) 0.8579(7) 0.122(8) Uiso 1 1 d D . .
H55A H -0.0913 0.1075 0.8838 0.182 Uiso 1 1 calc R . .
H55B H -0.1176 0.1516 0.8655 0.182 Uiso 1 1 calc R . .
H55C H -0.0754 0.1284 0.8412 0.182 Uiso 1 1 calc R . .
C61Y C -0.1755(8) 0.0465(8) 0.8614(6) 0.121(8) Uiso 1 1 d D . .
H55D H -0.1876 0.0098 0.8478 0.182 Uiso 1 1 calc R . .
H55E H -0.2060 0.0603 0.8684 0.182 Uiso 1 1 calc R . .
H55F H -0.1508 0.0487 0.8876 0.182 Uiso 1 1 calc R . .
C62Y C -0.1866(10) 0.0998(11) 0.8093(7) 0.175(12) Uiso 1 1 d D . .
H55G H -0.2217 0.0831 0.8161 0.211 Uiso 1 1 calc R . .
H55H H -0.1794 0.1376 0.8213 0.211 Uiso 1 1 calc R . .
C63Y C -0.1914(10) 0.0967(10) 0.7659(6) 0.171(11) Uiso 1 1 d D . .
H55I H -0.1775 0.1324 0.7594 0.205 Uiso 1 1 calc R . .
H55J H -0.2297 0.0868 0.7545 0.205 Uiso 1 1 calc R . .
C64Y C -0.1343(10) 0.0823(10) 0.7095(8) 0.162(11) Uiso 1 1 d D . .
H55K H -0.1364 0.0546 0.6854 0.243 Uiso 1 1 calc R . .
H55L H -0.0971 0.0963 0.7222 0.243 Uiso 1 1 calc R . .
H55M H -0.1491 0.1106 0.6994 0.243 Uiso 1 1 calc R . .
C65Y C -0.2069(10) 0.0181(9) 0.7179(8) 0.177(12) Uiso 1 1 d D . .
H55N H -0.2133 -0.0116 0.7339 0.265 Uiso 1 1 calc R . .
H55O H -0.1964 0.0065 0.6906 0.265 Uiso 1 1 calc R . .
H55P H -0.2394 0.0309 0.7128 0.265 Uiso 1 1 calc R . .
N20Y N 0.2171(7) 0.0014(8) 0.4912(6) 0.136(7) Uiso 1 1 d D . .
N21Y N 0.3199(6) -0.0017(7) 0.5263(5) 0.109(5) Uiso 1 1 d D . .
C20Y C 0.1868(11) 0.0422(10) 0.5032(9) 0.176(12) Uiso 1 1 d D . .
H56A H 0.1497 0.0297 0.4899 0.264 Uiso 1 1 calc R . .
H56B H 0.2023 0.0751 0.4932 0.264 Uiso 1 1 calc R . .
H56C H 0.1887 0.0486 0.5341 0.264 Uiso 1 1 calc R . .
C21Y C 0.1813(9) -0.0408(9) 0.4589(7) 0.147(9) Uiso 1 1 d D . .
H56D H 0.1634 -0.0688 0.4732 0.221 Uiso 1 1 calc R . .
H56E H 0.2021 -0.0553 0.4389 0.221 Uiso 1 1 calc R . .
H56F H 0.1547 -0.0260 0.4433 0.221 Uiso 1 1 calc R . .
C22Y C 0.2609(9) 0.0253(16) 0.4717(11) 0.36(3) Uiso 1 1 d D . .
H56G H 0.2535 0.0101 0.4411 0.432 Uiso 1 1 calc R . .
H56H H 0.2612 0.0632 0.4734 0.432 Uiso 1 1 calc R . .
C23Y C 0.3115(9) 0.0215(11) 0.4869(7) 0.173(12) Uiso 1 1 d D . .
H56I H 0.3347 0.0574 0.4917 0.207 Uiso 1 1 calc R . .
H56J H 0.3241 0.0005 0.4642 0.207 Uiso 1 1 calc R . .
C24Y C 0.3581(10) 0.0362(9) 0.5616(7) 0.150(10) Uiso 1 1 d D . .
H56K H 0.3735 0.0163 0.5817 0.225 Uiso 1 1 calc R . .
H56L H 0.3390 0.0594 0.5765 0.225 Uiso 1 1 calc R . .
H56M H 0.3865 0.0575 0.5495 0.225 Uiso 1 1 calc R . .
C25Y C 0.3468(12) -0.0441(10) 0.5168(9) 0.187(13) Uiso 1 1 d D . .
H56N H 0.3292 -0.0660 0.4898 0.281 Uiso 1 1 calc R . .
H56O H 0.3453 -0.0658 0.5396 0.281 Uiso 1 1 calc R . .
H56P H 0.3839 -0.0291 0.5146 0.281 Uiso 1 1 calc R . .
C10G C 0.5840(10) 0.4010(11) 0.8217(7) 0.144(10) Uani 0.669(9) 1 d PDU A 1
H10G H 0.5969 0.3860 0.8452 0.173 Uiso 0.669(9) 1 calc PR A 1
C11G C 0.6136(9) 0.4486(10) 0.8127(8) 0.138(10) Uani 0.669(9) 1 d PDU A 1
H11G H 0.6462 0.4668 0.8296 0.165 Uiso 0.669(9) 1 calc PR A 1
C12G C 0.5917(10) 0.4674(10) 0.7770(9) 0.139(9) Uani 0.669(9) 1 d PDU A 1
H12G H 0.6132 0.4983 0.7702 0.167 Uiso 0.669(9) 1 calc PR A 1
C13G C 0.5458(12) 0.4490(10) 0.7511(9) 0.147(9) Uani 0.669(9) 1 d PDU A 1
C14G C 0.5179(9) 0.3995(10) 0.7622(9) 0.142(9) Uani 0.669(9) 1 d PDU A 1
C15G C 0.5335(10) 0.3744(10) 0.7954(9) 0.143(9) Uani 0.669(9) 1 d PDU A 1
C16G C 0.5007(13) 0.3266(11) 0.8016(11) 0.166(11) Uani 0.669(9) 1 d PDU A 1
H16G H 0.5097 0.3085 0.8243 0.199 Uiso 0.669(9) 1 calc PR A 1
C17G C 0.4551(14) 0.3077(13) 0.7729(12) 0.188(13) Uani 0.669(9) 1 d PDU A 1
H17G H 0.4307 0.2769 0.7767 0.225 Uiso 0.669(9) 1 calc PR A 1
C18G C 0.4440(12) 0.3332(13) 0.7383(12) 0.191(13) Uani 0.669(9) 1 d PDU A 1
H18G H 0.4146 0.3151 0.7177 0.230 Uiso 0.669(9) 1 calc PR A 1
C19G C 0.4703(11) 0.3807(13) 0.7305(9) 0.171(11) Uani 0.669(9) 1 d PDU A 1
C20G C 0.4714(12) 0.4176(13) 0.6994(9) 0.171(11) Uani 0.669(9) 1 d PDU A 1
H20G H 0.4453 0.4143 0.6752 0.205 Uiso 0.669(9) 1 calc PR A 1
C21G C 0.5168(13) 0.4580(12) 0.7111(9) 0.158(10) Uani 0.669(9) 1 d PDU A 1
H21Q H 0.5274 0.4864 0.6961 0.189 Uiso 0.669(9) 1 calc PR A 1
C30G C 0.5935(13) 0.2170(12) 0.7425(9) 0.124(10) Uani 0.544(9) 1 d PDU B 2
H30G H 0.6142 0.2235 0.7204 0.149 Uiso 0.544(9) 1 calc PR B 2
C31G C 0.5464(14) 0.1785(12) 0.7350(11) 0.160(13) Uani 0.544(9) 1 d PDU B 2
H31G H 0.5334 0.1581 0.7078 0.192 Uiso 0.544(9) 1 calc PR B 2
C32G C 0.5192(13) 0.1714(12) 0.7694(11) 0.167(14) Uani 0.544(9) 1 d PDU B 2
H32G H 0.4872 0.1450 0.7622 0.200 Uiso 0.544(9) 1 calc PR B 2
C33G C 0.5275(13) 0.1926(14) 0.8094(11) 0.157(12) Uani 0.544(9) 1 d PDU B 2
C34G C 0.5787(11) 0.2314(11) 0.8154(9) 0.120(9) Uani 0.544(9) 1 d PDU B 2
C35G C 0.6101(11) 0.2468(11) 0.7850(9) 0.116(8) Uani 0.544(9) 1 d PDU B 2
C36G C 0.6552(11) 0.2878(12) 0.7975(12) 0.131(10) Uani 0.544(9) 1 d PDU B 2
H36G H 0.6791 0.2988 0.7785 0.157 Uiso 0.544(9) 1 calc PR B 2
C37G C 0.6624(12) 0.3110(13) 0.8389(12) 0.135(11) Uani 0.544(9) 1 d PDU B 2
H37G H 0.6908 0.3410 0.8477 0.162 Uiso 0.544(9) 1 calc PR B 2
C38G C 0.6321(12) 0.2945(13) 0.8687(11) 0.132(10) Uani 0.544(9) 1 d PDU B 2
H38G H 0.6428 0.3117 0.8972 0.159 Uiso 0.544(9) 1 calc PR B 2
C39G C 0.5874(12) 0.2549(13) 0.8601(9) 0.129(9) Uani 0.544(9) 1 d PDU B 2
C40G C 0.5424(15) 0.2290(15) 0.8798(11) 0.151(12) Uani 0.544(9) 1 d PDU B 2
H40G H 0.5401 0.2344 0.9093 0.181 Uiso 0.544(9) 1 calc PR B 2
C41G C 0.5045(14) 0.1960(16) 0.8493(13) 0.168(13) Uani 0.544(9) 1 d PDU B 2
H41G H 0.4700 0.1786 0.8531 0.201 Uiso 0.544(9) 1 calc PR B 2
C50G C 0.5717(10) 0.3408(11) 0.6719(9) 0.170(10) Uani 0.816(10) 1 d PDU C 3
H50G H 0.5542 0.3644 0.6861 0.203 Uiso 0.816(10) 1 calc PR C 3
C51G C 0.5444(11) 0.3030(12) 0.6376(9) 0.212(13) Uani 0.816(10) 1 d PDU C 3
H51Q H 0.5084 0.3011 0.6268 0.254 Uiso 0.816(10) 1 calc PR C 3
C52G C 0.5725(11) 0.2680(11) 0.6199(8) 0.231(12) Uani 1 1 d DU C 3
H52Q H 0.5513 0.2425 0.5975 0.277 Uiso 1 1 calc R C 3
C53G C 0.6208(12) 0.2625(12) 0.6272(9) 0.187(10) Uani 0.816(10) 1 d PDU C 3
C54G C 0.6473(9) 0.3046(11) 0.6637(8) 0.145(8) Uani 0.816(10) 1 d PDU C 3
C55G C 0.6278(10) 0.3432(10) 0.6857(8) 0.131(8) Uani 0.816(10) 1 d PDU C 3
C56G C 0.6607(11) 0.3751(10) 0.7214(8) 0.132(8) Uani 0.816(10) 1 d PDU C 3
H56Q H 0.6480 0.4004 0.7387 0.158 Uiso 0.816(10) 1 calc PR C 3
C57G C 0.7111(11) 0.3689(11) 0.7306(8) 0.136(9) Uani 0.816(10) 1 d PDU C 3
H57G H 0.7345 0.3927 0.7529 0.163 Uiso 0.816(10) 1 calc PR C 3
C58G C 0.7295(11) 0.3296(11) 0.7089(9) 0.152(9) Uani 0.816(10) 1 d PDU C 3
H58G H 0.7644 0.3261 0.7182 0.183 Uiso 0.816(10) 1 calc PR C 3
C59G C 0.7003(11) 0.2955(12) 0.6747(9) 0.163(10) Uani 0.816(10) 1 d PDU C 3
C60G C 0.7055(12) 0.2526(12) 0.6425(10) 0.177(11) Uani 0.816(10) 1 d PDU C 3
H60G H 0.7368 0.2398 0.6417 0.212 Uiso 0.816(10) 1 calc PR C 3
C61G C 0.6599(13) 0.2330(13) 0.6134(10) 0.196(12) Uani 0.816(10) 1 d PDU C 3
H61G H 0.6547 0.2062 0.5896 0.236 Uiso 0.816(10) 1 calc PR C 3
C20F C -0.1004(15) -0.0429(17) 0.9812(12) 0.30(2) Uiso 1 1 d D . 10
C21F C -0.0514(14) -0.0501(12) 0.9993(9) 0.26(2) Uiso 1 1 d D D 10
C22F C 0.0027(12) -0.0232(7) 1.0077(9) 0.190(14) Uiso 1 1 d D . 10
C23F C 0.0531(14) -0.0288(13) 1.0239(10) 0.196(14) Uiso 1 1 d D . 10
C24F C 0.1050(15) -0.0011(18) 1.0388(15) 0.34(3) Uiso 1 1 d D . 10
C25F C -0.0346(18) -0.0918(15) 1.0194(16) 0.17(2) Uiso 0.50 1 d PD D 10
C26F C 0.0206(17) -0.0785(14) 1.0307(15) 0.149(19) Uiso 0.50 1 d PD D 10
C10F C 0.4063(14) 0.5075(15) 0.9515(12) 0.30(2) Uiso 1 1 d D . 11
C11F C 0.4604(14) 0.5309(12) 0.9650(8) 0.218(16) Uiso 1 1 d D E 11
C12F C 0.5056(12) 0.5224(7) 0.9901(9) 0.227(17) Uiso 1 1 d D . 11
C13F C 0.5587(13) 0.5461(12) 1.0076(11) 0.223(16) Uiso 1 1 d D E 11
C14F C 0.6054(16) 0.5370(17) 1.0279(15) 0.33(3) Uiso 1 1 d D . 11
C15F C 0.4953(14) 0.5780(14) 0.9572(12) 0.111(14) Uiso 0.50 1 d PD E 11
C16F C 0.5462(14) 0.5837(13) 0.9803(12) 0.104(13) Uiso 0.50 1 d PD E 11
N10A N 0.5402(6) 0.7022(6) 0.7267(5) 0.131(7) Uiso 1 1 d D . .
O11A O 0.5472(9) 0.6783(8) 0.6949(5) 0.195(9) Uiso 1 1 d D . .
O12A O 0.5187(11) 0.7384(9) 0.7259(7) 0.279(14) Uiso 1 1 d D . .
O13A O 0.5497(6) 0.6875(6) 0.7611(4) 0.116(5) Uiso 1 1 d D . .
N20A N 0.448(2) 0.9009(11) 0.7809(10) 0.33(2) Uiso 1 1 d D . .
O21A O 0.4460(13) 0.8561(11) 0.7627(9) 0.260(13) Uiso 1 1 d D . .
O22A O 0.4610(11) 0.9380(10) 0.7618(8) 0.236(11) Uiso 1 1 d D . .
O23A O 0.4518(19) 0.9136(16) 0.8196(10) 0.39(2) Uiso 1 1 d D . .
N30A N 0.3889(14) 0.4479(15) 0.5708(9) 0.38(3) Uiso 1 1 d D . .
O31A O 0.3933(10) 0.4296(10) 0.5336(7) 0.214(10) Uiso 1 1 d D . .
O32A O 0.4306(12) 0.4654(12) 0.5970(9) 0.270(13) Uiso 1 1 d D . .
O33A O 0.3592(16) 0.417(2) 0.5888(13) 0.47(3) Uiso 1 1 d D . .
N40A N 0.3617(10) 0.5412(10) 0.8303(9) 0.198(11) Uiso 1 1 d D . .
O41A O 0.3414(6) 0.5711(6) 0.8107(4) 0.108(4) Uiso 1 1 d D . .
O42A O 0.3298(11) 0.5031(10) 0.8386(9) 0.250(12) Uiso 1 1 d D . .
O43A O 0.4060(11) 0.5549(13) 0.8507(10) 0.294(15) Uiso 1 1 d D . .
O101 O 0.2206(9) 0.3670(9) 0.7673(7) 0.183(8) Uiso 1 1 d . . .
O103 O 0.3208(10) 0.1381(10) 0.9099(8) 0.207(9) Uiso 1 1 d . . .
O104 O 0.8048(19) 0.6566(18) 0.8814(15) 0.33(2) Uiso 1 1 d . . .
O105 O 0.2903(10) 0.1788(10) 0.8782(7) 0.207(9) Uiso 1 1 d . . .
O107 O 0.5691(12) 0.8662(12) 0.8527(9) 0.267(13) Uiso 1 1 d . . .
O108 O 0.4702(9) 0.6500(9) 0.8704(7) 0.185(8) Uiso 1 1 d . . .
O109 O 0.9143(11) 0.3872(10) 1.0040(8) 0.222(10) Uiso 1 1 d . . .
O111 O 0.3813(9) 0.0902(9) 0.7974(7) 0.191(8) Uiso 1 1 d . . .
O112 O 0.8117(10) 1.1738(10) 0.9637(8) 0.207(9) Uiso 1 1 d . . .
O113 O 0.7421(10) 0.1122(10) 0.6468(8) 0.203(9) Uiso 1 1 d . . .
O114 O 0.3038(11) 0.3936(11) 0.3763(9) 0.228(10) Uiso 1 1 d . . .
O116 O 0.2518(10) 0.4248(9) 0.3900(7) 0.195(9) Uiso 1 1 d . . .
O117 O 0.5932(10) 0.1152(10) 0.9557(8) 0.214(10) Uiso 1 1 d . . .
O118 O 0.7964(12) 0.1498(12) 0.6306(9) 0.257(12) Uiso 1 1 d . . .
O119 O 0.6165(12) 0.1055(13) 0.9976(10) 0.243(12) Uiso 1 1 d . . .
O120 O 0.3492(19) 0.1686(19) 0.8743(14) 0.195(17) Uiso 0.50 1 d P . .
O121 O 0.7736(11) 0.9162(11) 0.7840(9) 0.232(11) Uiso 1 1 d . . .
O122 O 0.2907(10) 0.5826(10) 0.6059(8) 0.206(9) Uiso 1 1 d . . .
O123 O 0.7988(9) 1.1573(9) 0.9028(8) 0.202(9) Uiso 1 1 d . . .
O124 O 0.2793(12) 0.0626(12) 0.7598(9) 0.263(12) Uiso 1 1 d . . .
O125 O 0.7261(12) 0.1191(12) 0.5938(10) 0.254(12) Uiso 1 1 d . . .
O126 O 0.8500(12) 0.6304(12) 0.7658(9) 0.264(13) Uiso 1 1 d . . .
O130 O 0.3184(15) 0.6135(16) 0.5642(12) 0.325(17) Uiso 1 1 d . . .
O131 O 0.0560(14) 0.4242(14) 0.5267(11) 0.283(14) Uiso 1 1 d . . .
O132 O 0.4549(14) 0.0293(14) 0.8188(11) 0.302(15) Uiso 1 1 d . . .
O134 O 0.2405(17) 0.6365(17) 0.5896(13) 0.36(2) Uiso 1 1 d . . .
O135 O -0.0029(13) 1.1479(14) 0.7823(10) 0.291(14) Uiso 1 1 d . . .
O137 O 0.0755(12) 0.3660(13) 0.8527(10) 0.277(14) Uiso 1 1 d . . .
O138 O 0.4983(14) 0.7834(15) 0.7912(11) 0.307(16) Uiso 1 1 d . . .
O139 O 0.8523(12) 0.2436(12) 0.5912(9) 0.262(13) Uiso 1 1 d . . .
O140 O 0.8828(17) 1.2412(18) 0.9457(15) 0.37(2) Uiso 1 1 d . . .
O141 O 0.5676(14) 0.0556(14) 0.8745(10) 0.299(15) Uiso 1 1 d . . .
O142 O 0.7235(12) 0.3252(12) 0.5191(9) 0.264(13) Uiso 1 1 d . . .
O143 O 0.6030(11) -0.0159(11) 0.5970(9) 0.240(11) Uiso 1 1 d . . .
O144 O -0.0965(16) 0.9612(15) 0.5973(11) 0.312(16) Uiso 1 1 d . . .
O145 O -0.1481(14) 0.9254(14) 0.6028(10) 0.280(14) Uiso 1 1 d . . .
O146 O 0.587(2) 0.202(2) 1.0434(16) 0.23(2) Uiso 0.50 1 d P . .
O147 O 0.2393(10) 0.8439(10) 0.4852(8) 0.218(10) Uiso 1 1 d . . .
O148 O 0.5859(17) -0.1149(17) 0.5472(13) 0.37(2) Uiso 1 1 d . . .
O149 O 0.8247(12) 0.5322(12) 0.8001(9) 0.255(12) Uiso 1 1 d . . .
O150 O 0.2217(13) 0.4793(14) 0.8352(10) 0.293(15) Uiso 1 1 d . . .
O151 O 0.7873(14) 0.6644(15) 0.6868(11) 0.306(15) Uiso 1 1 d . . .
O152 O 0.034(2) 0.475(2) 0.5517(17) 0.23(2) Uiso 0.50 1 d P . .
O153 O 0.720(2) 0.658(2) 0.9740(16) 0.23(2) Uiso 0.50 1 d P . .
O154 O 0.1194(15) 0.4782(16) 0.5927(12) 0.331(17) Uiso 1 1 d . . .
O155 O 0.8925(19) 1.264(2) 0.9010(16) 0.40(2) Uiso 1 1 d . . .
O156 O 0.7720(12) 0.6759(12) 0.8810(9) 0.227(12) Uiso 1 1 d . . .
O157 O 0.2698(13) 0.1010(14) 0.6087(10) 0.274(14) Uiso 1 1 d . . .
O158 O 0.8252(15) 0.4130(15) 1.0231(13) 0.311(16) Uiso 1 1 d . . .
O159 O 0.2502(17) 0.1498(18) 0.6058(13) 0.346(19) Uiso 1 1 d . . .
O160 O 0.4430(18) 0.7263(19) 0.8351(15) 0.34(2) Uiso 1 1 d . . .
O161 O 0.460(3) 0.724(3) 0.810(2) 0.24(3) Uiso 0.50 1 d P . .
O162 O 0.6332(17) 0.0769(18) 0.6034(13) 0.37(2) Uiso 1 1 d . . .
O163 O 0.2920(12) 0.3339(12) 0.6223(10) 0.267(13) Uiso 1 1 d . . .
O164 O 0.8367(11) 0.6421(11) 0.9097(9) 0.227(11) Uiso 1 1 d . . .
O165 O 0.7465(16) 0.9098(17) 0.6323(13) 0.357(19) Uiso 1 1 d . . .
O166 O 0.176(2) 0.373(2) 0.7400(16) 0.42(3) Uiso 1 1 d . . .
O167 O 0.8624(16) 0.3949(15) 0.9692(12) 0.162(13) Uiso 0.50 1 d P . .
O169 O 0.7555(17) 1.1202(19) 0.9424(13) 0.324(18) Uiso 1 1 d . . .
O170 O 0.5202(16) 0.1125(17) 0.5321(13) 0.358(19) Uiso 1 1 d . . .
O172 O 0.253(2) 0.248(2) 0.5537(16) 0.44(3) Uiso 1 1 d . . .
O173 O 0.490(2) 0.912(2) 0.8895(16) 0.216(19) Uiso 0.50 1 d P . .
O174 O -0.2582(15) 0.5522(16) 0.9930(13) 0.331(18) Uiso 1 1 d . . .
O175 O 0.3105(16) 0.4409(16) 0.4123(12) 0.313(16) Uiso 1 1 d . . .
O176 O 0.739(2) 0.526(2) 0.946(2) 0.25(2) Uiso 0.50 1 d P . .
O177 O 0.489(3) 0.739(3) 0.943(2) 0.24(3) Uiso 0.50 1 d P . .
O178 O 0.8566(17) 0.4323(17) 1.0702(14) 0.347(19) Uiso 1 1 d . . .
O179 O 0.724(3) 1.073(3) 0.921(2) 0.25(2) Uiso 0.50 1 d P . .
O180 O 0.506(3) 0.710(3) 0.952(2) 0.28(3) Uiso 0.50 1 d P . .
O181 O 0.6253(16) 0.4929(16) 0.5053(12) 0.347(19) Uiso 1 1 d . . .
O182 O 0.206(2) 0.088(2) 0.6846(19) 0.26(3) Uiso 0.50 1 d P . .
O183 O 0.2085(18) 0.3287(18) 0.6669(14) 0.39(2) Uiso 1 1 d . . .
O184 O 0.759(2) 0.866(2) 0.7254(16) 0.44(3) Uiso 1 1 d . . .
O185 O 0.1185(19) 0.5901(19) 0.5948(15) 0.204(18) Uiso 0.50 1 d P . .
O186 O 0.2793(14) 0.7371(15) 0.5946(11) 0.315(16) Uiso 1 1 d . . .
O189 O 0.3054(17) 0.1923(17) 0.4873(13) 0.36(2) Uiso 1 1 d . . .
O190 O 0.6127(12) 0.0605(13) 0.9802(9) 0.238(12) Uiso 1 1 d . . .
O191 O -0.035(3) 0.935(3) 0.537(3) 0.30(3) Uiso 0.50 1 d P . .
O192 O 0.012(2) 0.773(2) 0.4565(16) 0.23(2) Uiso 0.50 1 d P . .
O193 O 0.844(2) 0.799(2) 0.8813(18) 0.25(2) Uiso 0.50 1 d P . .
O194 O -0.003(2) 0.429(2) 0.5040(17) 0.43(3) Uiso 1 1 d . . .
O195 O 0.892(2) 0.456(2) 0.8156(17) 0.24(2) Uiso 0.50 1 d P . .
O200 O 0.9855(11) 0.4475(11) 0.7642(9) 0.228(10) Uiso 1 1 d . . .
O202 O -0.099(3) 0.852(3) 0.525(2) 0.31(3) Uiso 0.50 1 d P . .
O203 O 0.8155(19) 0.3903(19) 0.8612(15) 0.203(18) Uiso 0.50 1 d P . .
O204 O 0.163(2) 0.703(2) 0.7661(18) 0.24(2) Uiso 0.50 1 d P . .
O205 O 0.684(2) 1.055(2) 0.8776(16) 0.206(18) Uiso 0.50 1 d P . .
O206 O 0.019(3) 0.700(3) 0.762(2) 0.28(3) Uiso 0.50 1 d P . .
O208 O 0.210(3) 0.752(3) 0.781(2) 0.31(3) Uiso 0.50 1 d P . .
O209 O 1.022(2) 0.460(2) 0.8030(19) 0.23(2) Uiso 0.50 1 d P . .
O210 O 0.024(3) 0.215(3) 0.905(2) 0.35(4) Uiso 0.50 1 d P . .
O212 O -0.032(3) 0.904(3) 0.510(2) 0.27(3) Uiso 0.50 1 d P . .
O214 O 0.8876(18) 0.3682(18) 0.9213(14) 0.199(17) Uiso 0.50 1 d P . .
O215 O 1.055(2) 0.453(2) 0.7650(16) 0.213(19) Uiso 0.50 1 d P . .
O216 O 0.087(2) 0.190(2) 0.9280(16) 0.23(2) Uiso 0.50 1 d P . .
O217 O 0.113(2) 0.061(2) 0.7003(17) 0.24(2) Uiso 0.50 1 d P . .
O219 O 0.800(4) 0.771(4) 0.675(3) 0.39(4) Uiso 0.50 1 d P . .
O220 O 0.023(3) 0.848(4) 0.438(3) 0.37(4) Uiso 0.50 1 d P . .
O222 O 0.045(4) 0.750(4) 0.842(3) 0.19(3) Uiso 0.25 1 d P . .
O230 O 0.5442(10) 0.2569(10) 0.4389(8) 0.208(9) Uiso 1 1 d . . .
O231 O 0.6044(19) 0.242(2) 0.4181(15) 0.200(17) Uiso 0.50 1 d P . .
O232 O 0.769(2) 0.928(2) 0.9066(17) 0.23(2) Uiso 0.50 1 d P . .
O233 O 0.788(2) 0.868(2) 0.9327(17) 0.23(2) Uiso 0.50 1 d P . .
O234 O 0.708(3) 0.929(3) 0.843(2) 0.27(3) Uiso 0.50 1 d P . .
O235 O 0.5873(19) 0.2826(19) 0.3990(15) 0.194(17) Uiso 0.50 1 d P . .
O236 O 0.666(2) 0.965(2) 0.8323(16) 0.23(2) Uiso 0.50 1 d P . .
O237 O 0.803(2) 0.886(2) 0.8813(19) 0.25(2) Uiso 0.50 1 d P . .
O238 O 0.081(4) 0.698(4) 0.739(3) 0.20(3) Uiso 0.25 1 d P . .
O240 O 0.007(4) 0.714(4) 0.700(3) 0.35(4) Uiso 0.50 1 d P . .
O241 O 0.029(3) 0.731(3) 0.672(2) 0.28(3) Uiso 0.50 1 d P . .
O242 O -0.180(4) 0.754(4) 0.503(3) 0.21(4) Uiso 0.25 1 d P . .

loop_
_atom_site_aniso_label
_atom_site_aniso_U_11
_atom_site_aniso_U_22
_atom_site_aniso_U_33
_atom_site_aniso_U_23
_atom_site_aniso_U_13
_atom_site_aniso_U_12
Pd1X 0.0524(8) 0.0550(7) 0.0802(9) 0.0087(6) 0.0145(7) 0.0071(6)
Pd2X 0.0698(9) 0.0464(7) 0.0922(10) -0.0120(7) 0.0216(8) 0.0033(6)
Pd3X 0.1447(15) 0.0622(9) 0.0657(10) 0.0010(7) 0.0256(9) 0.0208(9)
Pd4X 0.0639(8) 0.0598(8) 0.0602(8) 0.0069(6) 0.0061(6) 0.0162(6)
Pd5X 0.0593(8) 0.0395(6) 0.0703(8) -0.0017(6) 0.0089(6) 0.0071(6)
Pd6X 0.0765(10) 0.0587(8) 0.1060(11) 0.0116(8) 0.0447(8) 0.0092(7)
N20H 0.058(8) 0.029(6) 0.070(8) 0.003(6) 0.008(7) -0.003(6)
N21H 0.068(9) 0.039(7) 0.080(9) 0.008(6) 0.012(7) 0.005(7)
N22H 0.057(8) 0.046(7) 0.065(8) 0.003(6) 0.014(6) 0.013(6)
N23H 0.067(9) 0.042(7) 0.074(9) 0.012(6) 0.003(7) 0.016(6)
N24H 0.069(10) 0.054(8) 0.088(10) 0.018(7) 0.016(8) 0.009(7)
N25H 0.048(8) 0.042(7) 0.106(11) 0.013(7) 0.005(7) 0.010(6)
N40H 0.122(14) 0.066(9) 0.083(11) -0.002(8) 0.035(10) 0.010(9)
N41H 0.101(12) 0.083(10) 0.069(9) -0.004(8) 0.021(8) 0.035(9)
N42H 0.097(12) 0.059(9) 0.098(11) -0.010(8) 0.007(9) 0.030(8)
N43H 0.150(16) 0.081(11) 0.077(11) 0.004(9) 0.030(11) 0.031(11)
N44H 0.066(9) 0.047(8) 0.104(11) 0.020(7) 0.037(8) 0.016(7)
N45H 0.083(10) 0.056(8) 0.060(9) -0.006(6) 0.008(7) 0.026(7)
N60H 0.062(9) 0.051(7) 0.070(9) -0.013(6) 0.028(7) -0.013(6)
N61H 0.056(8) 0.061(8) 0.060(8) -0.003(6) 0.006(6) 0.010(6)
N62H 0.063(9) 0.060(8) 0.052(8) 0.008(6) 0.008(6) 0.002(7)
N63H 0.051(8) 0.055(8) 0.072(9) 0.010(7) 0.019(7) 0.011(6)
N64H 0.048(8) 0.063(8) 0.083(10) 0.004(7) 0.021(7) -0.003(7)
N65H 0.087(10) 0.051(7) 0.038(7) 0.008(6) 0.016(7) 0.021(7)
N80H 0.135(14) 0.083(10) 0.038(8) 0.011(7) 0.014(8) 0.011(10)
N81H 0.090(11) 0.064(9) 0.072(9) 0.011(7) 0.016(8) 0.021(8)
N82H 0.100(12) 0.075(10) 0.066(9) -0.003(8) 0.021(8) 0.010(8)
N83H 0.066(9) 0.084(10) 0.067(9) -0.003(8) 0.008(7) 0.015(8)
N84H 0.054(8) 0.058(8) 0.085(10) -0.015(7) 0.003(7) 0.014(7)
N85H 0.067(9) 0.067(8) 0.059(9) 0.015(7) 0.019(7) 0.020(7)
Pd1Y 0.0518(8) 0.0691(8) 0.0740(9) 0.0158(7) 0.0101(7) 0.0009(6)
Pd2Y 0.0763(10) 0.0852(10) 0.0716(10) 0.0163(8) 0.0019(8) -0.0087(8)
Pd3Y 0.0758(10) 0.0718(9) 0.0889(10) -0.0153(8) 0.0281(8) 0.0167(7)
Pd4Y 0.0964(12) 0.0901(11) 0.0694(10) -0.0035(8) 0.0075(8) -0.0318(9)
Pd5Y 0.0635(8) 0.0433(7) 0.0672(8) 0.0012(6) 0.0008(6) -0.0007(6)
Pd6Y 0.0760(10) 0.0653(9) 0.1380(14) 0.0179(9) 0.0150(9) 0.0353(8)
N20L 0.079(9) 0.039(7) 0.049(8) -0.001(6) -0.005(7) 0.004(6)
N21L 0.098(12) 0.087(11) 0.061(9) -0.008(8) 0.005(8) 0.018(9)
N22L 0.119(13) 0.075(10) 0.073(10) -0.006(8) 0.006(9) 0.034(9)
N23L 0.118(13) 0.056(8) 0.063(9) -0.005(7) 0.003(8) 0.016(8)
N24L 0.079(10) 0.078(10) 0.078(10) 0.022(8) 0.020(8) -0.002(8)
N25L 0.123(13) 0.076(10) 0.055(9) -0.019(8) 0.011(9) 0.024(9)
N40L 0.096(11) 0.061(9) 0.083(11) -0.002(8) 0.023(9) -0.024(8)
N41L 0.062(9) 0.069(10) 0.125(13) 0.005(9) 0.020(9) 0.004(8)
N42L 0.080(11) 0.076(10) 0.107(12) -0.003(9) 0.032(9) -0.005(8)
N43L 0.077(11) 0.077(10) 0.115(13) 0.002(9) 0.033(9) -0.005(8)
N44L 0.065(10) 0.073(10) 0.138(14) 0.001(9) 0.018(9) 0.021(8)
N45L 0.068(10) 0.083(10) 0.095(11) 0.001(9) 0.024(9) -0.009(8)
N60L 0.065(9) 0.040(7) 0.075(9) 0.015(6) 0.010(7) 0.007(6)
N61L 0.071(10) 0.074(10) 0.120(13) 0.014(9) 0.036(9) 0.006(8)
N62L 0.051(9) 0.064(9) 0.099(11) 0.031(8) 0.004(7) -0.007(7)
N63L 0.050(9) 0.051(8) 0.107(11) 0.014(7) 0.000(8) 0.002(7)
N64L 0.067(11) 0.072(10) 0.143(15) 0.004(10) 0.012(10) 0.007(8)
N65L 0.031(7) 0.054(8) 0.098(10) 0.017(7) -0.006(7) 0.005(6)
N80L 0.090(11) 0.075(9) 0.061(9) 0.007(7) 0.018(8) 0.009(8)
N81L 0.079(11) 0.105(12) 0.093(12) 0.021(9) 0.028(9) 0.024(9)
N82L 0.092(12) 0.136(14) 0.070(10) 0.002(9) 0.039(9) 0.045(10)
N83L 0.095(12) 0.108(12) 0.084(11) 0.017(9) 0.024(9) 0.056(10)
N84L 0.079(11) 0.116(13) 0.089(12) 0.009(9) 0.033(9) 0.037(10)
N85L 0.048(8) 0.086(10) 0.081(10) 0.018(8) 0.022(7) 0.019(7)
C10G 0.17(2) 0.15(2) 0.13(2) 0.001(17) 0.062(15) 0.071(17)
C11G 0.17(2) 0.13(2) 0.12(2) -0.024(17) 0.053(16) 0.065(15)
C12G 0.16(2) 0.104(18) 0.17(3) -0.001(16) 0.049(16) 0.075(15)
C13G 0.16(2) 0.136(19) 0.17(2) 0.019(16) 0.050(15) 0.072(15)
C14G 0.139(19) 0.15(2) 0.16(2) 0.024(15) 0.063(14) 0.067(14)
C15G 0.14(2) 0.13(2) 0.18(2) 0.019(16) 0.066(15) 0.076(14)
C16G 0.15(2) 0.15(2) 0.23(3) 0.05(2) 0.07(2) 0.080(16)
C17G 0.15(2) 0.18(3) 0.25(3) 0.03(2) 0.07(2) 0.048(19)
C18G 0.14(2) 0.20(3) 0.24(3) 0.02(2) 0.04(2) 0.051(18)
C19G 0.15(2) 0.19(2) 0.19(2) 0.018(18) 0.049(16) 0.063(16)
C20G 0.16(2) 0.19(3) 0.19(2) 0.015(19) 0.034(17) 0.112(19)
C21G 0.16(3) 0.18(2) 0.18(2) 0.046(19) 0.064(17) 0.112(18)
C30G 0.12(2) 0.10(2) 0.17(2) 0.041(18) 0.007(19) 0.074(16)
C31G 0.18(3) 0.10(2) 0.20(2) 0.01(2) 0.03(2) 0.029(19)
C32G 0.17(3) 0.13(3) 0.19(3) 0.02(2) 0.02(2) 0.01(2)
C33G 0.15(2) 0.13(2) 0.19(2) 0.02(2) 0.017(18) 0.023(16)
C34G 0.089(17) 0.12(2) 0.171(19) 0.036(17) 0.002(15) 0.071(13)
C35G 0.094(18) 0.11(2) 0.17(2) 0.050(16) -0.007(15) 0.074(13)
C36G 0.084(19) 0.13(2) 0.19(2) 0.053(19) -0.017(18) 0.066(13)
C37G 0.075(19) 0.13(2) 0.21(3) 0.03(2) -0.005(19) 0.064(16)
C38G 0.07(2) 0.14(2) 0.20(2) 0.03(2) -0.013(17) 0.071(14)
C39G 0.098(19) 0.12(2) 0.18(2) 0.021(18) 0.005(17) 0.064(14)
C40G 0.15(3) 0.12(3) 0.19(2) 0.02(2) 0.04(2) 0.053(19)
C41G 0.16(2) 0.13(3) 0.22(3) 0.02(2) 0.05(2) 0.020(19)
C50G 0.185(19) 0.16(2) 0.19(2) 0.045(16) 0.010(18) 0.102(18)
C51G 0.21(2) 0.23(3) 0.21(3) 0.009(19) -0.037(19) 0.130(19)
C52G 0.21(2) 0.26(3) 0.21(2) -0.030(19) -0.034(19) 0.12(2)
C53G 0.198(19) 0.20(2) 0.17(2) -0.009(14) -0.020(17) 0.103(18)
C54G 0.145(16) 0.16(2) 0.149(19) 0.013(12) 0.058(13) 0.055(14)
C55G 0.155(16) 0.119(17) 0.142(19) 0.045(11) 0.052(13) 0.053(14)
C56G 0.161(18) 0.105(17) 0.141(19) 0.044(11) 0.066(15) 0.015(16)
C57G 0.138(16) 0.128(19) 0.136(18) 0.005(13) 0.073(14) -0.006(16)
C58G 0.144(17) 0.14(2) 0.16(2) -0.008(14) 0.057(14) 0.008(15)
C59G 0.159(17) 0.17(2) 0.16(2) -0.024(13) 0.019(14) 0.071(16)
C60G 0.19(2) 0.17(2) 0.18(2) -0.026(16) 0.020(18) 0.092(19)
C61G 0.21(2) 0.19(2) 0.18(2) -0.043(16) 0.002(19) 0.09(2)

loop_
_geom_bond_atom_site_label_1
_geom_bond_atom_site_label_2
_geom_bond_distance
_geom_bond_site_symmetry_2
_geom_bond_publ_flag
Pd1X N25H 2.017(12) . ?
Pd1X N10X 2.020(14) . ?
Pd1X N85H 2.021(12) . ?
Pd1X N11X 2.070(14) . ?
Pd2X N20X 2.018(17) . ?
Pd2X N60H 2.024(11) . ?
Pd2X N84H 2.026(13) . ?
Pd2X N21X 2.040(16) . ?
Pd3X N40H 1.991(16) . ?
Pd3X N31X 1.995(17) . ?
Pd3X N80H 2.010(14) . ?
Pd3X N30X 2.038(17) . ?
Pd4X N24H 2.021(13) . ?
Pd4X N65H 2.030(11) . ?
Pd4X N40X 2.038(15) . ?
Pd4X N41X 2.067(14) . ?
Pd5X N20H 2.045(11) . ?
Pd5X N45H 2.047(11) . ?
Pd5X N50X 2.050(15) . ?
Pd5X N51X 2.093(13) . ?
Pd6X N44H 2.036(13) . ?
Pd6X N64H 2.047(12) . ?
Pd6X N60X 2.059(17) . ?
Pd6X N61X 2.066(19) . ?
N20H C20H 1.322(17) . ?
N20H C24H 1.342(18) . ?
N21H C26H 1.313(19) . ?
N21H C27H 1.331(18) . ?
N22H C27H 1.308(17) . ?
N22H C25H 1.380(18) . ?
N23H C25H 1.306(18) . ?
N23H C26H 1.314(19) . ?
N24H C32H 1.337(19) . ?
N24H C28H 1.40(2) . ?
N25H C33H 1.320(19) . ?
N25H C37H 1.366(19) . ?
N40H C44H 1.33(2) . ?
N40H C40H 1.35(2) . ?
N41H C46H 1.35(2) . ?
N41H C47H 1.38(2) . ?
N42H C47H 1.32(2) . ?
N42H C45H 1.38(2) . ?
N43H C46H 1.33(2) . ?
N43H C45H 1.39(2) . ?
N44H C48H 1.31(2) . ?
N44H C52H 1.34(2) . ?
N45H C57H 1.302(19) . ?
N45H C53H 1.35(2) . ?
N60H C64H 1.299(18) . ?
N60H C60H 1.305(19) . ?
N61H C66H 1.312(17) . ?
N61H C67H 1.381(18) . ?
N62H C67H 1.314(17) . ?
N62H C65H 1.344(18) . ?
N63H C65H 1.346(19) . ?
N63H C66H 1.367(17) . ?
N64H C68H 1.318(19) . ?
N64H C72H 1.319(19) . ?
N65H C77H 1.317(18) . ?
N65H C73H 1.352(18) . ?
N80H C84H 1.34(2) . ?
N80H C80H 1.35(2) . ?
N81H C87H 1.30(2) . ?
N81H C86H 1.32(2) . ?
N82H C85H 1.32(2) . ?
N82H C87H 1.40(2) . ?
N83H C85H 1.31(2) . ?
N83H C86H 1.37(2) . ?
N84H C88H 1.330(19) . ?
N84H C92H 1.36(2) . ?
N85H C93H 1.263(19) . ?
N85H C97H 1.367(19) . ?
C20H C21H 1.38(2) . ?
C21H C22H 1.361(19) . ?
C22H C23H 1.371(19) . ?
C22H C25H 1.47(2) . ?
C23H C24H 1.38(2) . ?
C26H C30H 1.53(2) . ?
C27H C35H 1.425(19) . ?
C28H C29H 1.36(2) . ?
C29H C30H 1.43(2) . ?
C30H C31H 1.330(19) . ?
C31H C32H 1.39(2) . ?
C33H C34H 1.33(2) . ?
C34H C35H 1.42(2) . ?
C35H C36H 1.35(2) . ?
C36H C37H 1.37(2) . ?
C40H C41H 1.39(2) . ?
C41H C42H 1.35(2) . ?
C42H C45H 1.40(2) . ?
C42H C43H 1.43(2) . ?
C43H C44H 1.35(2) . ?
C46H C50H 1.41(2) . ?
C47H C55H 1.48(2) . ?
C48H C49H 1.38(2) . ?
C49H C50H 1.39(2) . ?
C50H C51H 1.37(2) . ?
C51H C52H 1.36(2) . ?
C53H C54H 1.35(2) . ?
C54H C55H 1.36(2) . ?
C55H C56H 1.39(2) . ?
C56H C57H 1.38(2) . ?
C60H C61H 1.41(2) . ?
C61H C62H 1.351(19) . ?
C62H C63H 1.36(2) . ?
C62H C65H 1.49(2) . ?
C63H C64H 1.42(2) . ?
C66H C70H 1.482(19) . ?
C67H C75H 1.46(2) . ?
C68H C69H 1.41(2) . ?
C69H C70H 1.344(19) . ?
C70H C71H 1.358(19) . ?
C71H C72H 1.39(2) . ?
C73H C74H 1.315(19) . ?
C74H C75H 1.36(2) . ?
C75H C76H 1.38(2) . ?
C76H C77H 1.36(2) . ?
C80H C81H 1.40(2) . ?
C81H C82H 1.42(2) . ?
C82H C83H 1.43(2) . ?
C82H C85H 1.43(2) . ?
C83H C84H 1.39(2) . ?
C86H C90H 1.46(2) . ?
C87H C95H 1.48(2) . ?
C88H C89H 1.45(2) . ?
C89H C90H 1.38(2) . ?
C90H C91H 1.36(2) . ?
C91H C92H 1.35(2) . ?
C93H C94H 1.39(2) . ?
C94H C95H 1.42(2) . ?
C95H C96H 1.33(2) . ?
C96H C97H 1.32(2) . ?
N10X C11X 1.36(2) . ?
N10X C10X 1.41(2) . ?
N10X C12X 1.47(3) . ?
N11X C14X 1.37(2) . ?
N11X C13X 1.42(4) . ?
N11X C15X 1.43(2) . ?
N20X C21X 1.38(3) . ?
N20X C20X 1.42(2) . ?
N20X C22X 1.45(3) . ?
N21X C24X 1.32(2) . ?
N21X C25X 1.48(3) . ?
N21X C23X 1.49(4) . ?
N30X C31X 1.42(3) . ?
N30X C32X 1.49(3) . ?
N30X C30X 1.55(3) . ?
N31X C34X 1.33(4) . ?
N31X C35X 1.48(2) . ?
N31X C33X 1.50(3) . ?
N40X C40X 1.45(2) . ?
N40X C41X 1.47(2) . ?
N40X C42X 1.54(3) . ?
N41X C43X 1.37(3) . ?
N41X C44X 1.46(3) . ?
N41X C45X 1.51(3) . ?
N50X C51X 1.36(2) . ?
N50X C50X 1.49(3) . ?
N50X C52X 1.62(4) . ?
N51X C55X 1.38(2) . ?
N51X C54X 1.41(2) . ?
N51X C53X 1.44(2) . ?
N60X C60X 1.39(2) . ?
N60X C61X 1.53(3) . ?
N60X C62X 1.63(3) . ?
N61X C63X 1.45(3) . ?
N61X C65X 1.47(3) . ?
N61X C64X 1.51(3) . ?
C12X C13X 1.28(4) . ?
C22X C23X 1.17(4) . ?
C32X C33X 1.19(4) . ?
C42X C43X 1.34(3) . ?
C52X C53X 1.25(4) . ?
C62X C63X 1.31(4) . ?
Pd1Y N85L 2.001(13) . ?
Pd1Y N65L 2.007(12) . ?
Pd1Y N11Y 2.033(15) . ?
Pd1Y N10Y 2.048(15) . ?
Pd2Y N24L 1.980(14) . ?
Pd2Y N40L 1.989(15) . ?
Pd2Y N21Y 2.020(16) . ?
Pd2Y N20Y 2.032(18) . ?
Pd3Y N25L 2.000(14) . ?
Pd3Y N30Y 2.030(14) . ?
Pd3Y N31Y 2.035(14) . ?
Pd3Y N84L 2.062(15) . ?
Pd4Y N80L 1.999(14) . ?
Pd4Y N40Y 2.048(18) . ?
Pd4Y N45L 2.058(14) . ?
Pd4Y N41Y 2.061(17) . ?
Pd5Y N60L 2.019(12) . ?
Pd5Y N20L 2.050(11) . ?
Pd5Y N50Y 2.067(14) . ?
Pd5Y N51Y 2.078(14) . ?
Pd6Y N44L 2.009(15) . ?
Pd6Y N64L 2.010(17) . ?
Pd6Y N60Y 2.060(15) . ?
Pd6Y N61Y 2.062(16) . ?
N20L C20L 1.271(18) . ?
N20L C24L 1.317(18) . ?
N21L C27L 1.35(2) . ?
N21L C26L 1.37(2) . ?
N22L C27L 1.33(2) . ?
N22L C25L 1.33(2) . ?
N23L C26L 1.23(2) . ?
N23L C25L 1.34(2) . ?
N24L C28L 1.35(2) . ?
N24L C32L 1.38(2) . ?
N25L C33L 1.28(2) . ?
N25L C37L 1.33(2) . ?
N40L C44L 1.27(2) . ?
N40L C40L 1.35(2) . ?
N41L C47L 1.28(2) . ?
N41L C46L 1.40(2) . ?
N42L C47L 1.33(2) . ?
N42L C45L 1.34(2) . ?
N43L C46L 1.34(2) . ?
N43L C45L 1.34(2) . ?
N44L C48L 1.34(2) . ?
N44L C52L 1.34(2) . ?
N45L C57L 1.24(2) . ?
N45L C53L 1.27(2) . ?
N60L C64L 1.304(18) . ?
N60L C60L 1.35(2) . ?
N61L C67L 1.36(2) . ?
N61L C66L 1.38(2) . ?
N62L C67L 1.27(2) . ?
N62L C65L 1.36(2) . ?
N63L C66L 1.26(2) . ?
N63L C65L 1.32(2) . ?
N64L C72L 1.33(2) . ?
N64L C68L 1.33(2) . ?
N65L C77L 1.31(2) . ?
N65L C73L 1.316(19) . ?
N80L C80L 1.32(2) . ?
N80L C84L 1.33(2) . ?
N81L C87L 1.31(2) . ?
N81L C86L 1.33(2) . ?
N82L C85L 1.24(2) . ?
N82L C87L 1.37(2) . ?
N83L C86L 1.33(2) . ?
N83L C85L 1.35(2) . ?
N84L C88L 1.32(2) . ?
N84L C92L 1.37(3) . ?
N85L C97L 1.33(2) . ?
N85L C93L 1.336(19) . ?
C20L C21L 1.38(2) . ?
C21L C22L 1.35(2) . ?
C22L C23L 1.42(2) . ?
C22L C25L 1.50(2) . ?
C23L C24L 1.31(2) . ?
C26L C30L 1.48(2) . ?
C27L C35L 1.43(2) . ?
C28L C29L 1.36(2) . ?
C29L C30L 1.39(2) . ?
C30L C31L 1.38(2) . ?
C31L C32L 1.36(2) . ?
C33L C34L 1.41(3) . ?
C34L C35L 1.41(3) . ?
C35L C36L 1.35(2) . ?
C36L C37L 1.36(2) . ?
C40L C41L 1.39(3) . ?
C41L C42L 1.38(3) . ?
C42L C45L 1.45(3) . ?
C42L C43L 1.49(3) . ?
C43L C44L 1.47(3) . ?
C46L C50L 1.43(3) . ?
C47L C55L 1.52(3) . ?
C48L C49L 1.37(3) . ?
C49L C50L 1.39(3) . ?
C50L C51L 1.38(2) . ?
C51L C52L 1.37(2) . ?
C53L C54L 1.40(3) . ?
C54L C55L 1.46(3) . ?
C55L C56L 1.26(2) . ?
C56L C57L 1.41(2) . ?
C60L C61L 1.41(2) . ?
C61L C62L 1.41(2) . ?
C62L C63L 1.37(2) . ?
C62L C65L 1.47(2) . ?
C63L C64L 1.38(2) . ?
C66L C70L 1.48(2) . ?
C67L C75L 1.47(2) . ?
C68L C69L 1.35(2) . ?
C69L C70L 1.39(2) . ?
C70L C71L 1.31(2) . ?
C71L C72L 1.40(2) . ?
C73L C74L 1.44(2) . ?
C74L C75L 1.35(2) . ?
C75L C76L 1.49(3) . ?
C76L C77L 1.36(3) . ?
C80L C81L 1.41(2) . ?
C81L C82L 1.40(2) . ?
C82L C83L 1.41(2) . ?
C82L C85L 1.52(3) . ?
C83L C84L 1.32(2) . ?
C86L C90L 1.53(3) . ?
C87L C95L 1.46(2) . ?
C88L C89L 1.36(2) . ?
C89L C90L 1.36(2) . ?
C90L C91L 1.46(3) . ?
C91L C92L 1.32(3) . ?
C93L C94L 1.31(2) . ?
C94L C95L 1.45(2) . ?
C95L C96L 1.30(2) . ?
C96L C97L 1.47(2) . ?
N50Y C52Y 1.424(16) . ?
N50Y C51Y 1.473(15) . ?
N50Y C50Y 1.494(15) . ?
N51Y C55Y 1.443(16) . ?
N51Y C54Y 1.464(15) . ?
N51Y C53Y 1.483(16) . ?
C52Y C53Y 1.378(18) . ?
N10Y C12Y 1.429(17) . ?
N10Y C11Y 1.454(16) . ?
N10Y C10Y 1.492(15) . ?
N11Y C14Y 1.452(16) . ?
N11Y C15Y 1.462(16) . ?
N11Y C13Y 1.481(16) . ?
C12Y C13Y 1.358(18) . ?
N30Y C32Y 1.417(17) . ?
N30Y C31Y 1.462(16) . ?
N30Y C30Y 1.466(15) . ?
N31Y C35Y 1.442(16) . ?
N31Y C34Y 1.458(15) . ?
N31Y C33Y 1.497(16) . ?
C32Y C33Y 1.382(18) . ?
N40Y C42Y 1.404(18) . ?
N40Y C41Y 1.455(16) . ?
N40Y C40Y 1.503(16) . ?
N41Y C45Y 1.434(16) . ?
N41Y C44Y 1.437(16) . ?
N41Y C43Y 1.468(17) . ?
C42Y C43Y 1.362(19) . ?
N60Y C62Y 1.410(17) . ?
N60Y C61Y 1.461(15) . ?
N60Y C60Y 1.477(15) . ?
N61Y C65Y 1.427(16) . ?
N61Y C63Y 1.477(17) . ?
N61Y C64Y 1.478(16) . ?
C62Y C63Y 1.358(18) . ?
N20Y C22Y 1.419(19) . ?
N20Y C21Y 1.478(16) . ?
N20Y C20Y 1.486(16) . ?
N21Y C25Y 1.444(17) . ?
N21Y C23Y 1.462(16) . ?
N21Y C24Y 1.502(16) . ?
C22Y C23Y 1.365(19) . ?
C10G C11G 1.394(16) . ?
C10G C15G 1.447(16) . ?
C11G C12G 1.393(16) . ?
C12G C13G 1.318(16) . ?
C13G C14G 1.443(15) . ?
C13G C21G 1.463(16) . ?
C14G C15G 1.368(16) . ?
C14G C19G 1.447(15) . ?
C15G C16G 1.401(16) . ?
C16G C17G 1.357(17) . ?
C17G C18G 1.380(16) . ?
C18G C19G 1.346(16) . ?
C19G C20G 1.459(16) . ?
C20G C21G 1.379(18) . ?
C30G C31G 1.38(2) . ?
C30G C35G 1.44(2) . ?
C31G C32G 1.38(2) . ?
C32G C33G 1.29(2) . ?
C33G C34G 1.46(2) . ?
C33G C41G 1.46(2) . ?
C34G C35G 1.37(2) . ?
C34G C39G 1.45(2) . ?
C35G C36G 1.38(2) . ?
C36G C37G 1.35(2) . ?
C37G C38G 1.35(2) . ?
C38G C39G 1.35(2) . ?
C39G C40G 1.46(2) . ?
C40G C41G 1.36(2) . ?
C50G C51G 1.38(2) . ?
C50G C55G 1.45(2) . ?
C51G C52G 1.39(2) . ?
C52G C53G 1.28(2) . ?
C53G C61G 1.47(2) . ?
C53G C54G 1.48(2) . ?
C54G C55G 1.37(2) . ?
C54G C59G 1.45(2) . ?
C55G C56G 1.39(2) . ?
C56G C57G 1.35(2) . ?
C57G C58G 1.36(2) . ?
C58G C59G 1.35(2) . ?
C59G C60G 1.46(2) . ?
C60G C61G 1.37(2) . ?
C20F C21F 1.385(14) . ?
C20F C24F 1.393(14) 2_557 ?
C20F C23F 2.04(5) 2_557 ?
C21F C22F 1.402(15) . ?
C21F C25F 1.440(15) . ?
C22F C23F 1.384(14) . ?
C22F C22F 1.385(10) 2_557 ?
C22F C26F 1.81(3) . ?
C22F C25F 1.94(4) . ?
C23F C24F 1.377(14) . ?
C23F C26F 1.442(15) . ?
C23F C20F 2.04(5) 2_557 ?
C24F C20F 1.393(14) 2_557 ?
C25F C26F 1.387(16) . ?
C10F C11F 1.391(14) . ?
C10F C14F 1.395(14) 2_667 ?
C11F C12F 1.405(14) . ?
C11F C15F 1.430(15) . ?
C12F C12F 1.386(10) 2_667 ?
C12F C13F 1.396(15) . ?
C12F C16F 1.80(3) . ?
C12F C15F 1.93(3) . ?
C13F C14F 1.377(14) . ?
C13F C16F 1.443(15) . ?
C14F C10F 1.395(14) 2_667 ?
C15F C16F 1.396(16) . ?
N10A O11A 1.172(14) . ?
N10A O12A 1.192(14) . ?
N10A O13A 1.212(13) . ?
N20A O22A 1.211(16) . ?
N20A O23A 1.217(16) . ?
N20A O21A 1.223(16) . ?
N30A O33A 1.239(17) . ?
N30A O32A 1.242(16) . ?
N30A O31A 1.244(16) . ?
N40A O43A 1.205(15) . ?
N40A O41A 1.214(14) . ?
N40A O42A 1.228(15) . ?
O101 O166 1.41(5) . ?
O103 O120 1.62(5) . ?
O103 O105 1.79(3) . ?
O104 O156 1.07(5) . ?
O104 O164 1.29(4) . ?
O105 O120 1.62(5) . ?
O109 O167 1.69(4) . ?
O112 O169 1.78(5) . ?
O113 O118 1.71(3) . ?
O113 O125 1.72(3) . ?
O114 O175 1.54(4) . ?
O114 O116 1.78(3) . ?
O116 O175 1.54(4) . ?
O117 O119 1.47(3) . ?
O119 O190 1.21(4) . ?
O122 O130 1.78(4) . ?
O131 O152 1.69(6) . ?
O131 O194 1.65(5) . ?
O140 O155 1.63(5) . ?
O144 O145 1.50(4) . ?
O157 O159 1.47(4) . ?
O158 O178 1.58(4) . ?
O160 O161 0.97(8) . ?
O169 O179 1.37(6) . ?
O174 O176 1.55(6) 1_455 ?
O176 O174 1.55(6) 1_655 ?
O177 O180 1.00(8) . ?
O179 O205 1.57(6) . ?
O191 O212 1.12(9) . ?
O200 O209 1.41(5) . ?
O200 O215 1.75(5) . ?
O204 O208 1.54(8) . ?
O206 O238 1.81(10) . ?
O209 O215 1.57(6) . ?
O231 O235 1.39(5) . ?
O232 O237 1.72(7) . ?
O233 O237 1.81(7) . ?
O234 O236 1.62(7) . ?
O240 O241 1.21(10) . ?
